data_4088782
loop_
_publ_author_name
'Selikhov, Alexander N.'
'Mahrova, Tatyana V.'
'Cherkasov, Anton V.'
'Fukin, Georgy K.'
'Kirillov, Evgueni'
'Alvarez Lamsfus, Carlos'
'Maron, Laurent'
'Trifonov, Alexander A.'

_publ_section_title
;
 Yb(II) Triple-Decker Complex with the \m-Bridging Naphthalene Dianion
 [CpBn5Yb(DME)]2(\m-\h4:\h4-C10H8). Oxidative Substitution of [C10H8]2--
 by 1,4-Diphenylbuta-1,3-diene and P4 and Protonolysis of the Yb--C10H8
 Bond by PhPH2
;
_journal_issue 14
_journal_name_full Organometallics
_journal_page_first 2401
_journal_paper_doi 10.1021/acs.organomet.6b00428
_journal_volume 35
_journal_year 2016
_chemical_formula_moiety 'C132 H135 O6 P7 Yb3, 3(C7 H8)'
_chemical_formula_sum 'C153 H159 O6 P7 Yb3'
_chemical_formula_weight 2829.70
_space_group_crystal_system monoclinic
_space_group_IT_number 4
_space_group_name_Hall 'P 2yb'
_space_group_name_H-M_alt 'P 1 21 1'
_atom_sites_solution_hydrogens geom
_atom_sites_solution_primary dual
_atom_sites_solution_secondary difmap
_audit_creation_method SHELXL-2014/7
_cell_angle_alpha 90
_cell_angle_beta 97.3890(10)
_cell_angle_gamma 90
_cell_formula_units_Z 2
_cell_length_a 14.0777(10)
_cell_length_b 28.066(2)
_cell_length_c 17.2223(12)
_cell_measurement_reflns_used 9907
_cell_measurement_temperature 100(2)
_cell_measurement_theta_max 25.17
_cell_measurement_theta_min 2.28
_cell_volume 6748.1(8)
_computing_cell_refinement 'Bruker SAINT'
_computing_data_collection 'Bruker SMART'
_computing_data_reduction 'Bruker SAINT'
_computing_molecular_graphics 'Bruker SHELXTL'
_computing_publication_material 'Bruker SHELXTL'
_computing_structure_refinement 'SHELXL-2014/7 (Sheldrick, 2014)'
_computing_structure_solution 'SHELXT-2014/4 (Sheldrick, 2014)'
_diffrn_ambient_temperature 100(2)
_diffrn_measured_fraction_theta_full 0.999
_diffrn_measured_fraction_theta_max 0.997
_diffrn_measurement_device_type 'Bruker Smart Apex (CCD)'
_diffrn_measurement_method '\w scans'
_diffrn_radiation_type MoK\a
_diffrn_radiation_wavelength 0.71073
_diffrn_reflns_av_R_equivalents 0.0453
_diffrn_reflns_av_unetI/netI 0.0893
_diffrn_reflns_Laue_measured_fraction_full 0.999
_diffrn_reflns_Laue_measured_fraction_max 0.997
_diffrn_reflns_limit_h_max 19
_diffrn_reflns_limit_h_min -19
_diffrn_reflns_limit_k_max 38
_diffrn_reflns_limit_k_min -38
_diffrn_reflns_limit_l_max 23
_diffrn_reflns_limit_l_min -23
_diffrn_reflns_number 73323
_diffrn_reflns_point_group_measured_fraction_full 0.998
_diffrn_reflns_point_group_measured_fraction_max 0.992
_diffrn_reflns_theta_full 25.242
_diffrn_reflns_theta_max 29.149
_diffrn_reflns_theta_min 1.878
_diffrn_source 'fine focus sealed tube'
_exptl_absorpt_coefficient_mu 2.200
_exptl_absorpt_correction_T_max 0.6148
_exptl_absorpt_correction_T_min 0.4709
_exptl_absorpt_correction_type multi-scan
_exptl_absorpt_process_details 'SADABS 2014/2'
_exptl_crystal_colour green
_exptl_crystal_density_diffrn 1.393
_exptl_crystal_description prism
_exptl_crystal_F_000 2880
_exptl_crystal_size_max 0.500
_exptl_crystal_size_mid 0.230
_exptl_crystal_size_min 0.190
_refine_diff_density_max 1.345
_refine_diff_density_min -0.810
_refine_diff_density_rms 0.131
_refine_ls_abs_structure_details
;
 Flack x determined using 11335 quotients [(I+)-(I-)]/[(I+)+(I-)]
 (Parsons, Flack and Wagner, Acta Cryst. B69 (2013) 249-259).
;
_refine_ls_abs_structure_Flack -0.019(4)
_refine_ls_extinction_method none
_refine_ls_goodness_of_fit_ref 0.998
_refine_ls_hydrogen_treatment constr
_refine_ls_matrix_type full
_refine_ls_number_parameters 1379
_refine_ls_number_reflns 36134
_refine_ls_number_restraints 359
_refine_ls_restrained_S_all 1.008
_refine_ls_R_factor_all 0.0694
_refine_ls_R_factor_gt 0.0459
_refine_ls_shift/su_max 0.001
_refine_ls_shift/su_mean 0.000
_refine_ls_structure_factor_coef Fsqd
_refine_ls_weighting_details 'w=1/[\s\^2\^(Fo\^2\^)+(0.0422P)\^2\^] where P=(Fo\^2\^+2Fc\^2\^)/3'
_refine_ls_weighting_scheme calc
_refine_ls_wR_factor_gt 0.0948
_refine_ls_wR_factor_ref 0.1060
_reflns_Friedel_coverage 0.953
_reflns_Friedel_fraction_full 0.997
_reflns_Friedel_fraction_max 0.988
_reflns_number_gt 28734
_reflns_number_total 36134
_reflns_threshold_expression 'I > 2\s(I)'
_cod_data_source_file om6b00428_si_001.cif
_cod_data_source_block ybp7cpbn
_cod_original_cell_volume 6748.0(8)
_cod_original_sg_symbol_H-M 'P 21'
_cod_database_code 4088782
_shelx_shelxl_version_number 2014/7
_shelx_space_group_comment
;
The symmetry employed for this shelxl refinement is uniquely defined
by the following loop, which should always be used as a source of
symmetry information in preference to the above space-group names.
They are only intended as comments.
;
_shelx_estimated_absorpt_t_min 0.406
_shelx_estimated_absorpt_t_max 0.680

loop_
_space_group_symop_operation_xyz
'x, y, z'
'-x, y+1/2, -z'

loop_
_atom_site_label
_atom_site_type_symbol
_atom_site_fract_x
_atom_site_fract_y
_atom_site_fract_z
_atom_site_U_iso_or_equiv
_atom_site_adp_type
_atom_site_occupancy
_atom_site_site_symmetry_order
_atom_site_calc_flag
_atom_site_refinement_flags_posn
_atom_site_refinement_flags_adp
_atom_site_refinement_flags_occupancy
_atom_site_disorder_assembly
_atom_site_disorder_group
P1 P -0.02006(15) 0.47223(8) -0.37635(12) 0.0218(4) Uani 1 1 d . . . . .
P2 P 0.08510(15) 0.50945(7) -0.43805(12) 0.0230(4) Uani 1 1 d . . . . .
P3 P 0.16313(16) 0.44791(8) -0.47420(13) 0.0255(5) Uani 1 1 d . . . . .
P4 P -0.07902(15) 0.41968(8) -0.46413(13) 0.0226(4) Uani 1 1 d . . . . .
P5 P 0.05480(16) 0.38887(8) -0.49170(13) 0.0255(5) Uani 1 1 d . . . . .
P6 P 0.07462(16) 0.42734(8) -0.29503(13) 0.0234(5) Uani 1 1 d . . . . .
P7 P 0.15634(16) 0.39356(8) -0.37933(14) 0.0263(5) Uani 1 1 d . . . . .
Yb1A Yb -0.05340(2) 0.49488(2) -0.57865(2) 0.02098(8) Uani 1 1 d . . . . .
C1A C -0.1485(6) 0.5738(3) -0.5376(4) 0.0203(16) Uani 1 1 d . . . . .
C2A C -0.1240(6) 0.5830(3) -0.6135(5) 0.0227(17) Uani 1 1 d . . . . .
C3A C -0.1780(6) 0.5519(3) -0.6663(5) 0.0230(17) Uani 1 1 d . . . . .
C4A C -0.2353(6) 0.5223(3) -0.6218(5) 0.0238(17) Uani 1 1 d . . . . .
C5A C -0.2167(6) 0.5365(3) -0.5427(5) 0.0222(17) Uani 1 1 d . . . . .
C6A C -0.1165(7) 0.6019(3) -0.4631(5) 0.0289(19) Uani 1 1 d . . . . .
H6AA H -0.0456 0.6017 -0.4536 0.035 Uiso 1 1 calc R U . . .
H6AB H -0.1401 0.5853 -0.4185 0.035 Uiso 1 1 calc R U . . .
C7A C -0.1507(5) 0.65392(17) -0.4638(4) 0.034(2) Uani 1 1 d G . . . .
C8A C -0.2239(4) 0.6709(2) -0.5186(4) 0.036(2) Uani 1 1 d G . . . .
H8AA H -0.2544 0.6502 -0.5578 0.044 Uiso 1 1 calc R U . . .
C9A C -0.2526(5) 0.7182(2) -0.5160(4) 0.057(3) Uani 1 1 d G . . . .
H9AA H -0.3027 0.7299 -0.5535 0.068 Uiso 1 1 calc R U . . .
C10A C -0.2080(6) 0.74853(17) -0.4587(5) 0.068(4) Uani 1 1 d G . . . .
H10A H -0.2276 0.7809 -0.4569 0.082 Uiso 1 1 calc R U . . .
C11A C -0.1348(7) 0.7315(2) -0.4039(4) 0.074(4) Uani 1 1 d G . . . .
H11A H -0.1043 0.7522 -0.3647 0.089 Uiso 1 1 calc R U . . .
C12A C -0.1061(5) 0.6842(2) -0.4064(4) 0.055(3) Uani 1 1 d G . . . .
H12A H -0.0560 0.6726 -0.3690 0.066 Uiso 1 1 calc R U . . .
C13A C -0.0673(6) 0.6258(3) -0.6381(5) 0.0253(18) Uani 1 1 d . . . . .
H13A H -0.0936 0.6336 -0.6927 0.030 Uiso 1 1 calc R U . . .
H13B H -0.0824 0.6531 -0.6054 0.030 Uiso 1 1 calc R U . . .
C14A C 0.0409(3) 0.6240(2) -0.6350(3) 0.0238(17) Uani 1 1 d G . . . .
C15A C 0.0995(4) 0.6242(2) -0.5635(3) 0.033(2) Uani 1 1 d G . . . .
H15A H 0.0720 0.6214 -0.5161 0.040 Uiso 1 1 calc R U . . .
C16A C 0.1982(4) 0.6283(2) -0.5615(3) 0.046(3) Uani 1 1 d G . . . .
H16A H 0.2382 0.6284 -0.5126 0.055 Uiso 1 1 calc R U . . .
C17A C 0.2383(3) 0.6323(2) -0.6308(4) 0.045(3) Uani 1 1 d G . . . .
H17A H 0.3057 0.6352 -0.6294 0.054 Uiso 1 1 calc R U . . .
C18A C 0.1797(4) 0.6322(2) -0.7022(3) 0.038(2) Uani 1 1 d G . . . .
H18A H 0.2072 0.6349 -0.7496 0.046 Uiso 1 1 calc R U . . .
C19A C 0.0811(4) 0.6280(2) -0.7043(3) 0.034(2) Uani 1 1 d G . . . .
H19A H 0.0410 0.6280 -0.7531 0.040 Uiso 1 1 calc R U . . .
C20A C -0.1799(7) 0.5511(3) -0.7536(5) 0.033(2) Uani 1 1 d D . . . .
H20A H -0.2194 0.5237 -0.7749 0.040 Uiso 0.281(10) 1 calc R U P A 1
H20B H -0.1139 0.5458 -0.7659 0.040 Uiso 0.281(10) 1 calc R U P A 1
H20C H -0.1964 0.5184 -0.7723 0.040 Uiso 0.719(10) 1 calc R U P A 2
H20D H -0.1145 0.5580 -0.7658 0.040 Uiso 0.719(10) 1 calc R U P A 2
C21A C -0.220(2) 0.5972(7) -0.7954(16) 0.032(3) Uani 0.281(10) 1 d DG . P A 1
C22A C -0.198(2) 0.6077(8) -0.8700(15) 0.059(4) Uani 0.281(10) 1 d G . P A 1
H22A H -0.1591 0.5867 -0.8953 0.071 Uiso 0.281(10) 1 calc R U P A 1
C23A C -0.234(2) 0.6489(10) -0.9078(12) 0.075(6) Uani 0.281(10) 1 d G . P A 1
H23A H -0.2197 0.6561 -0.9588 0.090 Uiso 0.281(10) 1 calc R U P A 1
C24A C -0.292(2) 0.6796(8) -0.8709(16) 0.062(5) Uani 0.281(10) 1 d G . P A 1
H24A H -0.3163 0.7078 -0.8967 0.074 Uiso 0.281(10) 1 calc R U P A 1
C25A C -0.313(2) 0.6691(9) -0.7962(16) 0.042(4) Uani 0.281(10) 1 d G . P A 1
H25A H -0.3525 0.6901 -0.7710 0.050 Uiso 0.281(10) 1 calc R U P A 1
C26A C -0.277(2) 0.6279(10) -0.7585(13) 0.036(2) Uani 0.281(10) 1 d G . P A 1
H26A H -0.2920 0.6207 -0.7074 0.043 Uiso 0.281(10) 1 calc R U P A 1
C21' C -0.2492(7) 0.5857(3) -0.7997(5) 0.032(3) Uani 0.719(10) 1 d DG . P A 2
C22' C -0.2781(8) 0.5753(3) -0.8781(6) 0.059(4) Uani 0.719(10) 1 d G . P A 2
H22B H -0.2575 0.5466 -0.9001 0.071 Uiso 0.719(10) 1 calc R U P A 2
C23' C -0.3371(9) 0.6067(4) -0.9243(4) 0.075(6) Uani 0.719(10) 1 d G . P A 2
H23B H -0.3569 0.5996 -0.9778 0.090 Uiso 0.719(10) 1 calc R U P A 2
C24' C -0.3672(8) 0.6486(4) -0.8921(5) 0.062(5) Uani 0.719(10) 1 d G . P A 2
H24B H -0.4076 0.6701 -0.9237 0.074 Uiso 0.719(10) 1 calc R U P A 2
C25' C -0.3383(8) 0.6591(3) -0.8137(6) 0.042(4) Uani 0.719(10) 1 d G . P A 2
H25B H -0.3589 0.6878 -0.7917 0.050 Uiso 0.719(10) 1 calc R U P A 2
C26' C -0.2793(8) 0.6277(4) -0.7676(4) 0.036(2) Uani 0.719(10) 1 d G . P A 2
H26B H -0.2595 0.6348 -0.7140 0.043 Uiso 0.719(10) 1 calc R U P A 2
C27A C -0.3078(6) 0.4848(3) -0.6548(5) 0.0256(18) Uani 1 1 d . . . . .
H27A H -0.2929 0.4543 -0.6271 0.031 Uiso 1 1 calc R U . . .
H27B H -0.3019 0.4797 -0.7109 0.031 Uiso 1 1 calc R U . . .
C28A C -0.4107(3) 0.4992(2) -0.6467(3) 0.0253(16) Uani 1 1 d G . . . .
C29A C -0.4465(4) 0.5425(2) -0.6765(3) 0.034(2) Uani 1 1 d G . . . .
H29A H -0.4080 0.5625 -0.7043 0.041 Uiso 1 1 calc R U . . .
C30A C -0.5384(4) 0.55670(18) -0.6657(4) 0.038(2) Uani 1 1 d G . . . .
H30A H -0.5629 0.5863 -0.6861 0.046 Uiso 1 1 calc R U . . .
C31A C -0.5947(3) 0.5275(2) -0.6250(4) 0.039(2) Uani 1 1 d G . . . .
H31A H -0.6575 0.5372 -0.6176 0.047 Uiso 1 1 calc R U . . .
C32A C -0.5589(4) 0.4841(2) -0.5952(4) 0.047(3) Uani 1 1 d G . . . .
H32A H -0.5974 0.4642 -0.5674 0.056 Uiso 1 1 calc R U . . .
C33A C -0.4669(4) 0.46997(17) -0.6060(4) 0.039(2) Uani 1 1 d G . . . .
H33A H -0.4425 0.4403 -0.5856 0.047 Uiso 1 1 calc R U . . .
C34A C -0.2622(6) 0.5150(3) -0.4765(5) 0.0258(18) Uani 1 1 d . . . . .
H34A H -0.2109 0.5021 -0.4375 0.031 Uiso 1 1 calc R U . . .
H34B H -0.3028 0.4879 -0.4972 0.031 Uiso 1 1 calc R U . . .
C35A C -0.3241(4) 0.5497(2) -0.4345(3) 0.032(2) Uani 1 1 d G . . . .
C36A C -0.3838(4) 0.5829(2) -0.4760(3) 0.033(2) Uani 1 1 d G . . . .
H36A H -0.3876 0.5844 -0.5315 0.040 Uiso 1 1 calc R U . . .
C37A C -0.4380(4) 0.6138(2) -0.4365(4) 0.039(2) Uani 1 1 d G . . . .
H37A H -0.4788 0.6365 -0.4649 0.046 Uiso 1 1 calc R U . . .
C38A C -0.4325(5) 0.6115(2) -0.3554(4) 0.045(3) Uani 1 1 d G . . . .
H38A H -0.4695 0.6327 -0.3284 0.054 Uiso 1 1 calc R U . . .
C39A C -0.3728(6) 0.5783(3) -0.3139(3) 0.077(5) Uani 1 1 d G . . . .
H39A H -0.3690 0.5768 -0.2585 0.092 Uiso 1 1 calc R U . . .
C40A C -0.3186(5) 0.5474(3) -0.3534(3) 0.067(4) Uani 1 1 d G . . . .
H40A H -0.2778 0.5247 -0.3250 0.081 Uiso 1 1 calc R U . . .
O1A O -0.0833(5) 0.4290(2) -0.6763(4) 0.0350(15) Uani 1 1 d D . . . .
O2A O 0.0587(4) 0.4937(2) -0.6754(3) 0.0359(15) Uani 1 1 d D . . . .
C41A C -0.1416(8) 0.3887(3) -0.6734(6) 0.041(2) Uani 1 1 d D . . . .
H41A H -0.1800 0.3841 -0.7245 0.061 Uiso 1 1 calc R U . . .
H41B H -0.1843 0.3934 -0.6333 0.061 Uiso 1 1 calc R U . . .
H41C H -0.1014 0.3606 -0.6604 0.061 Uiso 1 1 calc R U . . .
C42A C -0.0250(10) 0.4274(5) -0.7350(8) 0.079(5) Uani 1 1 d D . . . .
H42A H -0.0656 0.4199 -0.7847 0.095 Uiso 0.49(2) 1 calc R U P B 1
H42B H 0.0204 0.4006 -0.7235 0.095 Uiso 0.49(2) 1 calc R U P B 1
H42C H -0.0607 0.4414 -0.7828 0.095 Uiso 0.51(2) 1 calc R U P B 2
H42D H -0.0129 0.3935 -0.7464 0.095 Uiso 0.51(2) 1 calc R U P B 2
C43A C 0.0293(16) 0.4692(7) -0.7472(8) 0.038(4) Uani 0.49(2) 1 d D . P B 1
H43A H 0.0866 0.4600 -0.7716 0.045 Uiso 0.49(2) 1 calc R U P B 1
H43B H -0.0100 0.4908 -0.7838 0.045 Uiso 0.49(2) 1 calc R U P B 1
C43' C 0.0649(11) 0.4509(6) -0.7203(13) 0.038(4) Uani 0.51(2) 1 d D . P B 2
H43C H 0.0876 0.4590 -0.7708 0.045 Uiso 0.51(2) 1 calc R U P B 2
H43D H 0.1123 0.4291 -0.6915 0.045 Uiso 0.51(2) 1 calc R U P B 2
C44A C 0.1552(6) 0.5099(3) -0.6617(5) 0.034(2) Uani 1 1 d D . . . .
H44A H 0.1767 0.5189 -0.7115 0.051 Uiso 1 1 calc R U . . .
H44B H 0.1961 0.4843 -0.6374 0.051 Uiso 1 1 calc R U . . .
H44C H 0.1592 0.5375 -0.6267 0.051 Uiso 1 1 calc R U . . .
Yb1B Yb -0.05598(2) 0.34909(2) -0.33593(2) 0.02313(8) Uani 1 1 d . . . . .
C1B C -0.1897(7) 0.3824(3) -0.2504(6) 0.039(2) Uani 1 1 d . . . . .
C2B C -0.2390(6) 0.3551(3) -0.3100(6) 0.033(2) Uani 1 1 d . . . . .
C3B C -0.2112(6) 0.3062(3) -0.2978(6) 0.031(2) Uani 1 1 d . . . . .
C4B C -0.1471(7) 0.3043(3) -0.2293(5) 0.033(2) Uani 1 1 d . . . . .
C5B C -0.1325(7) 0.3506(4) -0.1995(5) 0.038(2) Uani 1 1 d D . . . .
C6B C -0.1929(10) 0.4358(4) -0.2421(9) 0.066(4) Uani 1 1 d . . . . .
H6BA H -0.2127 0.4490 -0.2950 0.079 Uiso 1 1 calc R U . . .
H6BB H -0.1264 0.4466 -0.2259 0.079 Uiso 1 1 calc R U . . .
C7B C -0.2552(5) 0.4590(2) -0.1874(4) 0.042(2) Uani 1 1 d G . . . .
C8B C -0.2300(5) 0.5040(2) -0.1579(5) 0.059(3) Uani 1 1 d G . . . .
H8BA H -0.1773 0.5204 -0.1749 0.070 Uiso 1 1 calc R U . . .
C9B C -0.2817(6) 0.5250(2) -0.1035(5) 0.079(5) Uani 1 1 d G . . . .
H9BA H -0.2645 0.5558 -0.0834 0.095 Uiso 1 1 calc R U . . .
C10B C -0.3587(5) 0.5010(3) -0.0785(4) 0.058(3) Uani 1 1 d G . . . .
H10B H -0.3941 0.5154 -0.0414 0.070 Uiso 1 1 calc R U . . .
C11B C -0.3839(5) 0.4560(3) -0.1080(4) 0.070(4) Uani 1 1 d G . . . .
H11B H -0.4366 0.4396 -0.0910 0.084 Uiso 1 1 calc R U . . .
C12B C -0.3322(5) 0.4350(2) -0.1624(4) 0.074(5) Uani 1 1 d G . . . .
H12B H -0.3494 0.4043 -0.1826 0.089 Uiso 1 1 calc DR U . . .
C13B C -0.3103(7) 0.3739(5) -0.3778(7) 0.058(3) Uani 1 1 d . . . . .
H13C H -0.2915 0.3618 -0.4276 0.070 Uiso 1 1 calc R U . . .
H13D H -0.3058 0.4091 -0.3788 0.070 Uiso 1 1 calc R U . . .
C14B C -0.4158(3) 0.3598(3) -0.3735(4) 0.044(3) Uani 1 1 d G . . . .
C15B C -0.4443(4) 0.3347(2) -0.3108(3) 0.041(2) Uani 1 1 d G . . . .
H15B H -0.3989 0.3271 -0.2669 0.050 Uiso 1 1 calc R U . . .
C16B C -0.5392(5) 0.3206(2) -0.3125(4) 0.049(3) Uani 1 1 d G . . . .
H16B H -0.5587 0.3035 -0.2697 0.059 Uiso 1 1 calc R U . . .
C17B C -0.6056(3) 0.3317(3) -0.3768(5) 0.060(4) Uani 1 1 d G . . . .
H17B H -0.6705 0.3221 -0.3780 0.072 Uiso 1 1 calc R U . . .
C18B C -0.5771(5) 0.3568(3) -0.4395(4) 0.065(4) Uani 1 1 d G . . . .
H18B H -0.6226 0.3643 -0.4835 0.078 Uiso 1 1 calc R U . . .
C19B C -0.4822(5) 0.3708(3) -0.4378(4) 0.058(3) Uani 1 1 d G . . . .
H19B H -0.4627 0.3880 -0.4806 0.069 Uiso 1 1 calc R U . . .
C20B C -0.2431(8) 0.2660(4) -0.3536(7) 0.045(3) Uani 1 1 d . . . . .
H20E H -0.1923 0.2414 -0.3473 0.054 Uiso 1 1 calc R U . . .
H20F H -0.2456 0.2787 -0.4074 0.054 Uiso 1 1 calc R U . . .
C21B C -0.3385(4) 0.2408(2) -0.3480(4) 0.043(3) Uani 1 1 d G . . . .
C22B C -0.3577(4) 0.2218(2) -0.2771(3) 0.039(2) Uani 1 1 d G . . . .
H22C H -0.3133 0.2261 -0.2313 0.047 Uiso 1 1 calc R U . . .
C23B C -0.4419(5) 0.1965(2) -0.2734(4) 0.050(3) Uani 1 1 d G . . . .
H23C H -0.4550 0.1835 -0.2249 0.060 Uiso 1 1 calc R U . . .
C24B C -0.5070(4) 0.1903(2) -0.3405(5) 0.051(3) Uani 1 1 d G . . . .
H24C H -0.5645 0.1730 -0.3379 0.062 Uiso 1 1 calc R U . . .
C25B C -0.4878(4) 0.2093(3) -0.4113(4) 0.053(3) Uani 1 1 d G . . . .
H25C H -0.5322 0.2050 -0.4572 0.063 Uiso 1 1 calc R U . . .
C26B C -0.4036(5) 0.2346(2) -0.4151(3) 0.048(3) Uani 1 1 d G . . . .
H26C H -0.3905 0.2476 -0.4635 0.058 Uiso 1 1 calc R U . . .
C27B C -0.1054(9) 0.2581(4) -0.1942(7) 0.052(3) Uani 1 1 d . . . . .
H27C H -0.0360 0.2628 -0.1779 0.063 Uiso 1 1 calc R U . . .
H27D H -0.1121 0.2334 -0.2356 0.063 Uiso 1 1 calc R U . . .
C28B C -0.1501(5) 0.2391(2) -0.1242(4) 0.043(3) Uani 1 1 d G . . . .
C29B C -0.1092(5) 0.1982(3) -0.0887(4) 0.058(3) Uani 1 1 d G . . . .
H29B H -0.0554 0.1840 -0.1076 0.069 Uiso 1 1 calc R U . . .
C30B C -0.1470(7) 0.1781(2) -0.0256(4) 0.078(4) Uani 1 1 d G U . . .
H30B H -0.1191 0.1502 -0.0014 0.094 Uiso 1 1 calc R U . . .
C31B C -0.2257(7) 0.1989(3) 0.0021(4) 0.088(5) Uani 1 1 d G U . . .
H31B H -0.2516 0.1852 0.0452 0.105 Uiso 1 1 calc R U . . .
C32B C -0.2666(6) 0.2399(3) -0.0334(5) 0.079(5) Uani 1 1 d G . . . .
H32B H -0.3204 0.2541 -0.0145 0.095 Uiso 1 1 calc DR U . . .
C33B C -0.2288(5) 0.2599(2) -0.0965(4) 0.063(4) Uani 1 1 d G . . . .
H33B H -0.2568 0.2879 -0.1208 0.076 Uiso 1 1 calc DR U . . .
C34B C -0.1015(18) 0.3684(11) -0.1122(12) 0.081(8) Uani 0.320(7) 1 d D . P C 1
H34C H -0.0907 0.4033 -0.1117 0.097 Uiso 0.320(7) 1 calc R U P C 1
H34D H -0.1527 0.3613 -0.0795 0.097 Uiso 0.320(7) 1 calc R U P C 1
C35B C -0.0116(12) 0.3433(8) -0.0805(12) 0.040(4) Uani 0.320(7) 1 d DG . P C 1
C36B C 0.0764(14) 0.3609(6) -0.0956(11) 0.039(4) Uani 0.320(7) 1 d DG . P C 1
H36B H 0.0790 0.3869 -0.1308 0.047 Uiso 0.320(7) 1 calc R U P C 1
C37B C 0.1607(12) 0.3406(8) -0.0593(13) 0.052(5) Uani 0.320(7) 1 d G . P C 1
H37B H 0.2209 0.3527 -0.0697 0.063 Uiso 0.320(7) 1 calc R U P C 1
C38B C 0.1570(14) 0.3027(8) -0.0079(12) 0.054(5) Uani 0.320(7) 1 d G U P C 1
H38B H 0.2146 0.2888 0.0169 0.065 Uiso 0.320(7) 1 calc R U P C 1
C39B C 0.0689(18) 0.2851(7) 0.0072(12) 0.067(7) Uani 0.320(7) 1 d G . P C 1
H39B H 0.0664 0.2592 0.0424 0.081 Uiso 0.320(7) 1 calc R U P C 1
C40B C -0.0154(14) 0.3054(8) -0.0290(13) 0.068(6) Uani 0.320(7) 1 d DG U P C 1
H40B H -0.0755 0.2933 -0.0187 0.081 Uiso 0.320(7) 1 calc R U P C 1
C34" C -0.0603(18) 0.3591(15) -0.1215(12) 0.081(8) Uani 0.302(8) 1 d D . P C 2
H34E H -0.0296 0.3281 -0.1063 0.097 Uiso 0.302(8) 1 calc R U P C 2
H34F H -0.0091 0.3807 -0.1347 0.097 Uiso 0.302(8) 1 calc R U P C 2
C35" C -0.0978(19) 0.3789(8) -0.0512(12) 0.040(4) Uani 0.302(8) 1 d DG . P C 2
C36" C -0.0860(17) 0.4271(7) -0.0334(12) 0.039(4) Uani 0.302(8) 1 d DG . P C 2
H36C H -0.0539 0.4472 -0.0659 0.047 Uiso 0.302(8) 1 calc R U P C 2
C37" C -0.1214(19) 0.4457(6) 0.0319(13) 0.052(5) Uani 0.302(8) 1 d G . P C 2
H37C H -0.1134 0.4786 0.0441 0.063 Uiso 0.302(8) 1 calc R U P C 2
C38" C -0.1685(19) 0.4163(9) 0.0794(12) 0.054(5) Uani 0.302(8) 1 d G U P C 2
H38C H -0.1926 0.4291 0.1241 0.065 Uiso 0.302(8) 1 calc R U P C 2
C39" C -0.1802(19) 0.3682(9) 0.0616(13) 0.067(7) Uani 0.302(8) 1 d G . P C 2
H39C H -0.2124 0.3481 0.0941 0.081 Uiso 0.302(8) 1 calc R U P C 2
C40" C -0.145(2) 0.3495(6) -0.0037(15) 0.068(6) Uani 0.302(8) 1 d DG U P C 2
H40C H -0.1529 0.3166 -0.0158 0.081 Uiso 0.302(8) 1 calc R U P C 2
C34+ C -0.0572(19) 0.366(2) -0.1265(12) 0.081(8) Uani 0.379(9) 1 d D . P C 3
H34G H -0.0004 0.3449 -0.1257 0.097 Uiso 0.379(9) 1 calc R U P C 3
H34H H -0.0358 0.3987 -0.1361 0.097 Uiso 0.379(9) 1 calc R U P C 3
C35+ C -0.0880(15) 0.3646(7) -0.0469(9) 0.040(4) Uani 0.379(9) 1 d DG . P C 3
C36+ C -0.1617(14) 0.3920(6) -0.0237(10) 0.039(4) Uani 0.379(9) 1 d G . P C 3
H36D H -0.1904 0.4164 -0.0571 0.047 Uiso 0.379(9) 1 calc R U P C 3
C37+ C -0.1934(13) 0.3837(7) 0.0482(11) 0.052(5) Uani 0.379(9) 1 d G . P C 3
H37D H -0.2438 0.4024 0.0641 0.063 Uiso 0.379(9) 1 calc R U P C 3
C38+ C -0.1514(15) 0.3480(8) 0.0970(8) 0.054(5) Uani 0.379(9) 1 d G U P C 3
H38D H -0.1731 0.3423 0.1462 0.065 Uiso 0.379(9) 1 calc R U P C 3
C39+ C -0.0778(15) 0.3206(6) 0.0738(10) 0.067(7) Uani 0.379(9) 1 d G . P C 3
H39D H -0.0491 0.2962 0.1071 0.081 Uiso 0.379(9) 1 calc R U P C 3
C40+ C -0.0461(14) 0.3289(7) 0.0018(12) 0.068(6) Uani 0.379(9) 1 d G U P C 3
H40D H 0.0043 0.3102 -0.0140 0.081 Uiso 0.379(9) 1 calc R U P C 3
O1B O 0.0696(5) 0.2892(3) -0.2959(4) 0.0449(18) Uani 1 1 d D . . . .
O2B O -0.0462(5) 0.2880(2) -0.4357(4) 0.0396(16) Uani 1 1 d D . . . .
C41B C 0.1455(9) 0.2960(5) -0.2343(7) 0.065(4) Uani 1 1 d D . . . .
H41D H 0.1663 0.2651 -0.2118 0.097 Uiso 1 1 calc R U . . .
H41E H 0.1233 0.3161 -0.1936 0.097 Uiso 1 1 calc R U . . .
H41F H 0.1994 0.3116 -0.2547 0.097 Uiso 1 1 calc R U . . .
C42B C 0.0978(8) 0.2619(4) -0.3595(7) 0.056(3) Uani 1 1 d D . . . .
H42E H 0.1335 0.2332 -0.3386 0.068 Uiso 1 1 calc R U . . .
H42F H 0.1408 0.2811 -0.3882 0.068 Uiso 1 1 calc R U . . .
C43B C 0.0139(8) 0.2474(4) -0.4130(8) 0.058(3) Uani 1 1 d D . . . .
H43E H 0.0346 0.2325 -0.4601 0.069 Uiso 1 1 calc R U . . .
H43F H -0.0230 0.2234 -0.3871 0.069 Uiso 1 1 calc R U . . .
C44B C -0.1038(8) 0.2833(4) -0.5079(6) 0.048(3) Uani 1 1 d D . . . .
H44D H -0.0631 0.2812 -0.5499 0.072 Uiso 1 1 calc R U . . .
H44E H -0.1460 0.3111 -0.5168 0.072 Uiso 1 1 calc R U . . .
H44F H -0.1426 0.2543 -0.5077 0.072 Uiso 1 1 calc R U . . .
Yb1C Yb 0.21443(2) 0.50409(2) -0.28846(2) 0.02163(8) Uani 1 1 d . . . . .
C1C C 0.1207(8) 0.5645(4) -0.2052(9) 0.061(4) Uani 1 1 d D . . . .
C2C C 0.1805(11) 0.5366(4) -0.1478(7) 0.062(4) Uani 1 1 d D . . . .
C3C C 0.2752(8) 0.5489(3) -0.1527(5) 0.037(2) Uani 1 1 d . . . . .
C4C C 0.2765(6) 0.5836(3) -0.2118(5) 0.0244(18) Uani 1 1 d . . . . .
C5C C 0.1802(7) 0.5928(3) -0.2435(7) 0.041(3) Uani 1 1 d D . . . .
C6C C 0.0133(10) 0.5531(5) -0.2048(12) 0.038(4) Uani 0.570(8) 1 d D . P D 1
H6CA H -0.0157 0.5453 -0.2588 0.046 Uiso 0.570(8) 1 calc R U P D 1
H6CB H 0.0071 0.5247 -0.1717 0.046 Uiso 0.570(8) 1 calc R U P D 1
C7C C -0.0421(8) 0.5947(4) -0.1740(7) 0.029(3) Uani 0.570(8) 1 d DG . P D 1
C8C C -0.0286(8) 0.6066(4) -0.0950(6) 0.055(4) Uani 0.570(8) 1 d G . P D 1
H8CA H 0.0177 0.5901 -0.0600 0.066 Uiso 0.570(8) 1 calc R U P D 1
C9C C -0.0829(10) 0.6427(5) -0.0673(6) 0.059(5) Uani 0.570(8) 1 d G . P D 1
H9CA H -0.0737 0.6509 -0.0133 0.071 Uiso 0.570(8) 1 calc R U P D 1
C10C C -0.1507(9) 0.6668(4) -0.1185(8) 0.047(5) Uani 0.570(8) 1 d G . P D 1
H10C H -0.1878 0.6915 -0.0996 0.057 Uiso 0.570(8) 1 calc R U P D 1
C11C C -0.1642(9) 0.6549(5) -0.1975(8) 0.051(5) Uani 0.570(8) 1 d G . P D 1
H11C H -0.2105 0.6714 -0.2325 0.061 Uiso 0.570(8) 1 calc R U P D 1
C12C C -0.1099(9) 0.6188(5) -0.2252(6) 0.038(4) Uani 0.570(8) 1 d G . P D 1
H12C H -0.1191 0.6106 -0.2792 0.046 Uiso 0.570(8) 1 calc R U P D 1
C6\^ C 0.0134(11) 0.5727(7) -0.2420(14) 0.038(4) Uani 0.430(8) 1 d D . P D 2
H6\^A H 0.0142 0.5775 -0.2989 0.046 Uiso 0.430(8) 1 calc R U P D 2
H6\^B H -0.0208 0.5423 -0.2362 0.046 Uiso 0.430(8) 1 calc R U P D 2
C7\^ C -0.0499(11) 0.6127(5) -0.2143(9) 0.029(3) Uani 0.430(8) 1 d DG . P D 2
C8\^ C -0.0060(9) 0.6451(6) -0.1600(10) 0.055(4) Uani 0.430(8) 1 d G . P D 2
H8\^A H 0.0604 0.6423 -0.1420 0.066 Uiso 0.430(8) 1 calc R U P D 2
C9\^ C -0.0594(12) 0.6815(6) -0.1322(10) 0.059(5) Uani 0.430(8) 1 d G . P D 2
H9\^A H -0.0294 0.7036 -0.0951 0.071 Uiso 0.430(8) 1 calc R U P D 2
C10\^ C -0.1566(12) 0.6856(6) -0.1586(11) 0.047(5) Uani 0.430(8) 1 d G . P D 2
H10D H -0.1930 0.7105 -0.1395 0.057 Uiso 0.430(8) 1 calc R U P D 2
C11\^ C -0.2005(9) 0.6532(8) -0.2128(12) 0.051(5) Uani 0.430(8) 1 d G . P D 2
H11D H -0.2669 0.6560 -0.2309 0.061 Uiso 0.430(8) 1 calc R U P D 2
C12\^ C -0.1471(12) 0.6167(6) -0.2407(10) 0.038(4) Uani 0.430(8) 1 d G . P D 2
H12D H -0.1771 0.5946 -0.2778 0.046 Uiso 0.430(8) 1 calc R U P D 2
C13C C 0.1677(14) 0.4939(5) -0.0881(8) 0.037(3) Uani 0.568(7) 1 d D . P E 1
H13E H 0.1297 0.4682 -0.1166 0.044 Uiso 0.568(7) 1 calc R U P E 1
H13F H 0.2316 0.4807 -0.0686 0.044 Uiso 0.568(7) 1 calc R U P E 1
C14C C 0.1184(8) 0.5092(5) -0.0183(6) 0.041(4) Uani 0.568(7) 1 d DG . P E 1
C15C C 0.0307(9) 0.4901(5) -0.0054(6) 0.055(4) Uani 0.568(7) 1 d G . P E 1
H15C H -0.0004 0.4674 -0.0411 0.066 Uiso 0.568(7) 1 calc R U P E 1
C16C C -0.0114(8) 0.5039(5) 0.0597(7) 0.063(5) Uani 0.568(7) 1 d G . P E 1
H16C H -0.0713 0.4908 0.0685 0.076 Uiso 0.568(7) 1 calc R U P E 1
C17C C 0.0341(9) 0.5370(5) 0.1119(6) 0.056(5) Uani 0.568(7) 1 d G . P E 1
H17C H 0.0053 0.5465 0.1564 0.068 Uiso 0.568(7) 1 calc R U P E 1
C18C C 0.1217(10) 0.5562(5) 0.0990(7) 0.053(5) Uani 0.568(7) 1 d G U P E 1
H18C H 0.1528 0.5788 0.1346 0.064 Uiso 0.568(7) 1 calc R U P E 1
C19C C 0.1639(8) 0.5423(5) 0.0338(7) 0.034(4) Uani 0.568(7) 1 d G . P E 1
H19C H 0.2238 0.5554 0.0250 0.041 Uiso 0.568(7) 1 calc R U P E 1
C13\^ C 0.1078(16) 0.5079(7) -0.1036(11) 0.037(3) Uani 0.432(7) 1 d D . P E 2
H13G H 0.0537 0.4974 -0.1422 0.044 Uiso 0.432(7) 1 calc R U P E 2
H13H H 0.1403 0.4790 -0.0803 0.044 Uiso 0.432(7) 1 calc R U P E 2
C14\^ C 0.0678(12) 0.5358(6) -0.0391(8) 0.041(4) Uani 0.432(7) 1 d DG . P E 2
C15\^ C -0.0269(11) 0.5510(7) -0.0514(7) 0.055(4) Uani 0.432(7) 1 d G . P E 2
H15D H -0.0641 0.5462 -0.1009 0.066 Uiso 0.432(7) 1 calc R U P E 2
C16\^ C -0.0673(10) 0.5731(7) 0.0087(10) 0.063(5) Uani 0.432(7) 1 d G . P E 2
H16D H -0.1320 0.5835 0.0003 0.076 Uiso 0.432(7) 1 calc R U P E 2
C17\^ C -0.0130(13) 0.5800(6) 0.0811(8) 0.056(5) Uani 0.432(7) 1 d G . P E 2
H17D H -0.0406 0.5952 0.1222 0.068 Uiso 0.432(7) 1 calc R U P E 2
C18\^ C 0.0817(12) 0.5648(7) 0.0934(7) 0.053(5) Uani 0.432(7) 1 d G U P E 2
H18D H 0.1189 0.5696 0.1429 0.064 Uiso 0.432(7) 1 calc R U P E 2
C19\^ C 0.1221(10) 0.5427(7) 0.0333(10) 0.034(4) Uani 0.432(7) 1 d G . P E 2
H19D H 0.1868 0.5323 0.0417 0.041 Uiso 0.432(7) 1 calc R U P E 2
C20C C 0.3617(11) 0.5283(4) -0.1058(6) 0.066(4) Uani 1 1 d . . . . .
H20G H 0.4171 0.5335 -0.1348 0.080 Uiso 1 1 calc R U . . .
H20H H 0.3523 0.4935 -0.1022 0.080 Uiso 1 1 calc R U . . .
C21C C 0.3872(7) 0.5476(2) -0.0237(3) 0.052(3) Uani 1 1 d G . . . .
C22C C 0.3683(7) 0.5947(2) -0.0059(4) 0.068(4) Uani 1 1 d G U . . .
H22D H 0.3384 0.6153 -0.0455 0.082 Uiso 1 1 calc R U . . .
C23C C 0.3931(8) 0.6116(2) 0.0698(5) 0.077(5) Uani 1 1 d G . . . .
H23D H 0.3802 0.6438 0.0820 0.092 Uiso 1 1 calc R U . . .
C24C C 0.4368(8) 0.5815(3) 0.1278(3) 0.090(5) Uani 1 1 d G U . . .
H24D H 0.4538 0.5931 0.1795 0.108 Uiso 1 1 calc R U . . .
C25C C 0.4557(8) 0.5344(3) 0.1100(4) 0.091(5) Uani 1 1 d G U . . .
H25D H 0.4856 0.5138 0.1496 0.109 Uiso 1 1 calc R U . . .
C26C C 0.4309(7) 0.5175(2) 0.0343(4) 0.063(4) Uani 1 1 d G . . . .
H26D H 0.4438 0.4853 0.0221 0.076 Uiso 1 1 calc R U . . .
C27C C 0.3646(7) 0.6047(4) -0.2378(6) 0.042(3) Uani 1 1 d . . . . .
H27E H 0.3461 0.6206 -0.2888 0.050 Uiso 1 1 calc R U . . .
H27F H 0.4086 0.5783 -0.2467 0.050 Uiso 1 1 calc R U . . .
C28C C 0.4204(5) 0.6410(2) -0.1818(4) 0.046(3) Uani 1 1 d G . . . .
C29C C 0.3774(4) 0.6834(3) -0.1635(4) 0.050(3) Uani 1 1 d G . . . .
H29C H 0.3126 0.6896 -0.1839 0.060 Uiso 1 1 calc R U . . .
C30C C 0.4290(6) 0.7166(2) -0.1153(5) 0.064(4) Uani 1 1 d G . . . .
H30C H 0.3996 0.7456 -0.1028 0.077 Uiso 1 1 calc R U . . .
C31C C 0.5237(5) 0.7074(3) -0.0854(5) 0.078(5) Uani 1 1 d G . . . .
H31C H 0.5590 0.7302 -0.0525 0.094 Uiso 1 1 calc R U . . .
C32C C 0.5668(4) 0.6650(3) -0.1037(5) 0.076(4) Uani 1 1 d G U . . .
H32C H 0.6315 0.6588 -0.0833 0.092 Uiso 1 1 calc R U . . .
C33C C 0.5151(5) 0.6318(3) -0.1519(5) 0.062(4) Uani 1 1 d G . . . .
H33C H 0.5446 0.6028 -0.1644 0.075 Uiso 1 1 calc R U . . .
C34C C 0.128(2) 0.6286(6) -0.2983(13) 0.050(5) Uani 0.420(7) 1 d D U P F 1
H34I H 0.0629 0.6157 -0.3160 0.060 Uiso 0.420(7) 1 calc R U P F 1
H34J H 0.1615 0.6312 -0.3450 0.060 Uiso 0.420(7) 1 calc R U P F 1
C35C C 0.1158(14) 0.6796(5) -0.2656(10) 0.053(4) Uani 0.420(7) 1 d DG U P F 1
C36C C 0.0858(16) 0.7153(7) -0.3190(8) 0.087(7) Uani 0.420(7) 1 d G U P F 1
H36E H 0.0828 0.7094 -0.3736 0.105 Uiso 0.420(7) 1 calc R U P F 1
C37C C 0.0602(17) 0.7597(6) -0.2926(12) 0.078(6) Uani 0.420(7) 1 d G U P F 1
H37E H 0.0397 0.7842 -0.3292 0.094 Uiso 0.420(7) 1 calc R U P F 1
C38C C 0.0646(16) 0.7684(5) -0.2128(13) 0.089(7) Uani 0.420(7) 1 d G U P F 1
H38E H 0.0470 0.7987 -0.1947 0.107 Uiso 0.420(7) 1 calc R U P F 1
C39C C 0.0945(15) 0.7327(7) -0.1593(9) 0.058(4) Uani 0.420(7) 1 d G U P F 1
H39E H 0.0975 0.7386 -0.1048 0.070 Uiso 0.420(7) 1 calc R U P F 1
C40C C 0.1202(14) 0.6882(5) -0.1857(10) 0.053(4) Uani 0.420(7) 1 d G U P F 1
H40E H 0.1407 0.6638 -0.1492 0.064 Uiso 0.420(7) 1 calc R U P F 1
C34\^ C 0.1641(14) 0.6252(5) -0.3156(11) 0.050(5) Uani 0.580(7) 1 d D U P F 2
H34K H 0.0940 0.6252 -0.3316 0.060 Uiso 0.580(7) 1 calc R U P F 2
H34L H 0.1921 0.6078 -0.3573 0.060 Uiso 0.580(7) 1 calc R U P F 2
C35\^ C 0.1962(10) 0.6783(4) -0.3230(9) 0.053(4) Uani 0.580(7) 1 d DG U P F 2
C36\^ C 0.1464(9) 0.7090(6) -0.2794(9) 0.087(7) Uani 0.580(7) 1 d G U P F 2
H36F H 0.0921 0.6978 -0.2572 0.105 Uiso 0.580(7) 1 calc R U P F 2
C37\^ C 0.1760(12) 0.7560(5) -0.2681(9) 0.078(6) Uani 0.580(7) 1 d G U P F 2
H37F H 0.1419 0.7770 -0.2383 0.094 Uiso 0.580(7) 1 calc R U P F 2
C38\^ C 0.2554(12) 0.7724(4) -0.3005(9) 0.089(7) Uani 0.580(7) 1 d G U P F 2
H38F H 0.2756 0.8045 -0.2928 0.107 Uiso 0.580(7) 1 calc R U P F 2
C39\^ C 0.3052(9) 0.7417(5) -0.3441(9) 0.058(4) Uani 0.580(7) 1 d G U P F 2
H39F H 0.3595 0.7529 -0.3662 0.070 Uiso 0.580(7) 1 calc R U P F 2
C40\^ C 0.2756(9) 0.6947(4) -0.3553(8) 0.053(4) Uani 0.580(7) 1 d G U P F 2
H40F H 0.3097 0.6737 -0.3851 0.064 Uiso 0.580(7) 1 calc R U P F 2
O1C O 0.3404(5) 0.4462(2) -0.2509(4) 0.0384(16) Uani 1 1 d D . . G 2
O2C O 0.3540(5) 0.5151(2) -0.3572(4) 0.0384(16) Uani 1 1 d D . . G 2
C41C C 0.3385(8) 0.4100(4) -0.1938(6) 0.045(3) Uani 1 1 d D . . G 2
H41G H 0.3505 0.3790 -0.2170 0.067 Uiso 1 1 calc R U . G 2
H41H H 0.2755 0.4096 -0.1753 0.067 Uiso 1 1 calc R U . G 2
H41I H 0.3881 0.4163 -0.1497 0.067 Uiso 1 1 calc R U . G 2
C42C C 0.4301(7) 0.4529(4) -0.2807(7) 0.053(3) Uani 1 1 d D . . G 2
H42G H 0.4620 0.4218 -0.2847 0.064 Uiso 1 1 calc R U . G 2
H42H H 0.4726 0.4732 -0.2441 0.064 Uiso 1 1 calc R U . G 2
C43C C 0.4145(8) 0.4757(4) -0.3584(7) 0.055(3) Uani 1 1 d D . . G 2
H43G H 0.4767 0.4860 -0.3737 0.066 Uiso 1 1 calc R U . G 2
H43H H 0.3855 0.4524 -0.3976 0.066 Uiso 1 1 calc R U . G 2
C44C C 0.3501(8) 0.5432(4) -0.4257(6) 0.047(3) Uani 1 1 d D . . G 2
H44G H 0.4153 0.5489 -0.4379 0.071 Uiso 1 1 calc R U . G 2
H44H H 0.3192 0.5737 -0.4174 0.071 Uiso 1 1 calc R U . G 2
H44I H 0.3133 0.5263 -0.4695 0.071 Uiso 1 1 calc R U . G 2
C1S C 0.6625(16) 0.3489(4) -0.0437(7) 0.186(15) Uani 0.320(7) 1 d D U P C 1
H1SA H 0.6819 0.3732 -0.0040 0.280 Uiso 0.320(7) 1 calc R U P C 1
H1SB H 0.7025 0.3205 -0.0330 0.280 Uiso 0.320(7) 1 calc R U P C 1
H1SC H 0.6704 0.3614 -0.0956 0.280 Uiso 0.320(7) 1 calc R U P C 1
C1$ C 0.2371(17) 0.3017(10) -0.0234(17) 0.186(15) Uani 0.680(7) 1 d D U P C 2
H1$A H 0.2146 0.2774 -0.0623 0.280 Uiso 0.680(7) 1 calc R U P C 2
H1$B H 0.2305 0.2898 0.0291 0.280 Uiso 0.680(7) 1 calc R U P C 2
H1$C H 0.1989 0.3307 -0.0336 0.280 Uiso 0.680(7) 1 calc R U P C 2
C2S C 0.5453(9) 0.3342(4) -0.0412(8) 0.131(7) Uani 1 1 d DG U . . .
H2SA H 0.6105 0.3411 -0.0452 0.157 Uiso 0.680(7) 1 calc R U P C 2
C3S C 0.4964(11) 0.3006(5) -0.0905(7) 0.146(9) Uani 1 1 d DG U . C .
H3SA H 0.5282 0.2846 -0.1283 0.175 Uiso 1 1 calc R U . . .
C4S C 0.4009(11) 0.2906(5) -0.0846(8) 0.158(9) Uani 1 1 d DG U . C .
H4SA H 0.3675 0.2677 -0.1183 0.190 Uiso 1 1 calc R U . . .
C5S C 0.3543(8) 0.3141(5) -0.0294(9) 0.156(9) Uani 1 1 d DG U . C .
H5SA H 0.2890 0.3073 -0.0253 0.188 Uiso 0.320(7) 1 calc R U P C 1
C6S C 0.4032(10) 0.3477(5) 0.0200(7) 0.113(6) Uani 1 1 d DG U . C .
H6SA H 0.3713 0.3638 0.0577 0.136 Uiso 1 1 calc R U . . .
C7S C 0.4987(10) 0.3577(4) 0.0140(7) 0.285(19) Uani 1 1 d DG U . C .
H7SA H 0.5321 0.3807 0.0477 0.342 Uiso 1 1 calc R U . . .
C8S C 0.5667(15) 0.3700(8) 0.2497(16) 0.235(15) Uani 1 1 d D U . . .
H8SA H 0.5590 0.3683 0.1924 0.352 Uiso 1 1 calc R U . . .
H8SB H 0.5387 0.3997 0.2661 0.352 Uiso 1 1 calc R U . . .
H8SC H 0.6350 0.3690 0.2700 0.352 Uiso 1 1 calc R U . . .
C9S C 0.5106(9) 0.3233(5) 0.2851(11) 0.139(8) Uani 1 1 d DG U . . .
C10S C 0.5124(12) 0.3186(6) 0.3656(10) 0.228(16) Uani 1 1 d DG U . . .
H10E H 0.5450 0.3415 0.3999 0.274 Uiso 1 1 calc R U . . .
C11S C 0.4665(15) 0.2803(8) 0.3961(8) 0.241(16) Uani 1 1 d G U . . .
H11E H 0.4678 0.2771 0.4511 0.289 Uiso 1 1 calc R U . . .
C12S C 0.4188(12) 0.2468(6) 0.3460(11) 0.152(9) Uani 1 1 d G U . . .
H12E H 0.3875 0.2206 0.3668 0.183 Uiso 1 1 calc R U . . .
C13S C 0.4170(11) 0.2515(5) 0.2655(11) 0.142(8) Uani 1 1 d G U . . .
H13I H 0.3844 0.2286 0.2312 0.170 Uiso 1 1 calc R U . . .
C14S C 0.4629(12) 0.2898(6) 0.2350(8) 0.198(13) Uani 1 1 d DG U . . .
H14A H 0.4617 0.2930 0.1800 0.238 Uiso 1 1 calc R U . . .
C15S C 0.820(2) 0.8142(8) 0.7282(17) 0.30(2) Uani 1 1 d D U . . .
H15E H 0.7779 0.8124 0.6784 0.456 Uiso 1 1 calc R U . . .
H15F H 0.8870 0.8165 0.7179 0.456 Uiso 1 1 calc R U . . .
H15G H 0.8121 0.7856 0.7591 0.456 Uiso 1 1 calc R U . . .
C16S C 0.7925(10) 0.8623(4) 0.7779(8) 0.126(7) Uani 1 1 d DG U . . .
C17S C 0.8407(8) 0.8742(5) 0.8509(8) 0.120(7) Uani 1 1 d DG U . . .
H17E H 0.8914 0.8546 0.8744 0.144 Uiso 1 1 calc R U . . .
C18S C 0.8145(9) 0.9146(5) 0.8896(6) 0.106(6) Uani 1 1 d G U . . .
H18E H 0.8474 0.9227 0.9395 0.127 Uiso 1 1 calc R U . . .
C19S C 0.7402(9) 0.9433(4) 0.8552(8) 0.093(5) Uani 1 1 d G U . . .
H19E H 0.7223 0.9710 0.8816 0.112 Uiso 1 1 calc R U . . .
C20S C 0.6921(8) 0.9315(5) 0.7822(8) 0.120(7) Uani 1 1 d G U . . .
H20I H 0.6413 0.9511 0.7587 0.144 Uiso 1 1 calc R U . . .
C21S C 0.7182(10) 0.8910(6) 0.7435(6) 0.141(8) Uani 1 1 d DG U . . .
H21A H 0.6853 0.8829 0.6936 0.169 Uiso 1 1 calc R U . . .

loop_
_atom_site_aniso_label
_atom_site_aniso_U_11
_atom_site_aniso_U_22
_atom_site_aniso_U_33
_atom_site_aniso_U_23
_atom_site_aniso_U_13
_atom_site_aniso_U_12
P1 0.0215(11) 0.0212(10) 0.0220(10) 0.0013(8) 0.0000(9) 0.0012(8)
P2 0.0235(10) 0.0218(11) 0.0227(10) 0.0021(9) -0.0008(8) 0.0002(9)
P3 0.0220(11) 0.0267(11) 0.0275(11) -0.0016(9) 0.0024(9) -0.0019(9)
P4 0.0191(11) 0.0233(10) 0.0247(11) 0.0015(8) 0.0004(9) -0.0006(9)
P5 0.0255(11) 0.0234(11) 0.0278(11) -0.0040(9) 0.0039(9) -0.0013(9)
P6 0.0232(11) 0.0216(10) 0.0242(11) 0.0026(9) -0.0015(9) -0.0001(8)
P7 0.0227(11) 0.0218(11) 0.0335(12) 0.0011(9) -0.0003(9) 0.0025(9)
Yb1A 0.01824(16) 0.02323(18) 0.02109(16) 0.00062(14) 0.00106(12) 0.00201(14)
C1A 0.023(4) 0.019(4) 0.018(4) 0.001(3) 0.001(3) 0.003(3)
C2A 0.017(4) 0.026(4) 0.025(4) 0.006(3) 0.003(3) 0.004(3)
C3A 0.019(4) 0.028(4) 0.022(4) 0.004(3) 0.003(3) 0.006(3)
C4A 0.018(4) 0.022(4) 0.030(4) 0.007(3) -0.002(3) 0.001(3)
C5A 0.015(4) 0.023(4) 0.028(4) 0.005(3) 0.005(3) 0.000(3)
C6A 0.028(5) 0.033(5) 0.026(4) 0.001(4) 0.004(4) 0.003(4)
C7A 0.048(6) 0.024(4) 0.031(5) 0.000(4) 0.011(4) 0.000(4)
C8A 0.030(5) 0.025(5) 0.056(6) 0.002(4) 0.015(5) 0.001(4)
C9A 0.052(7) 0.037(6) 0.087(9) 0.022(6) 0.028(7) 0.019(5)
C10A 0.100(11) 0.032(6) 0.077(9) -0.011(6) 0.032(9) 0.013(7)
C11A 0.120(13) 0.040(7) 0.061(8) -0.017(6) 0.010(9) -0.002(8)
C12A 0.084(9) 0.036(6) 0.045(7) 0.001(5) 0.006(6) 0.002(6)
C13A 0.019(4) 0.027(4) 0.030(5) 0.010(4) 0.004(4) -0.001(3)
C14A 0.021(4) 0.018(4) 0.031(5) 0.006(3) 0.001(3) -0.001(3)
C15A 0.033(5) 0.031(5) 0.036(5) 0.006(4) 0.002(4) -0.003(4)
C16A 0.030(5) 0.050(6) 0.056(7) 0.023(5) -0.003(5) 0.000(5)
C17A 0.028(5) 0.024(5) 0.082(8) 0.007(5) 0.007(5) -0.005(4)
C18A 0.033(5) 0.034(5) 0.050(6) -0.001(5) 0.014(5) 0.001(4)
C19A 0.031(5) 0.035(5) 0.035(5) -0.002(4) 0.006(4) -0.009(4)
C20A 0.026(5) 0.041(5) 0.032(5) 0.007(4) 0.006(4) 0.006(4)
C21A 0.018(8) 0.051(8) 0.026(5) 0.006(6) -0.002(5) 0.001(6)
C22A 0.084(13) 0.058(10) 0.031(7) 0.007(7) -0.009(8) 0.015(8)
C23A 0.113(16) 0.074(12) 0.031(8) 0.008(8) -0.015(9) 0.045(11)
C24A 0.069(11) 0.075(12) 0.039(8) 0.012(8) -0.004(8) 0.024(9)
C25A 0.029(9) 0.056(9) 0.042(8) 0.019(7) 0.010(7) 0.014(7)
C26A 0.024(5) 0.052(6) 0.031(6) 0.016(5) -0.002(4) 0.007(4)
C21' 0.018(8) 0.051(8) 0.026(5) 0.006(6) -0.002(5) 0.001(6)
C22' 0.084(13) 0.058(10) 0.031(7) 0.007(7) -0.009(8) 0.015(8)
C23' 0.113(16) 0.074(12) 0.031(8) 0.008(8) -0.015(9) 0.045(11)
C24' 0.069(11) 0.075(12) 0.039(8) 0.012(8) -0.004(8) 0.024(9)
C25' 0.029(9) 0.056(9) 0.042(8) 0.019(7) 0.010(7) 0.014(7)
C26' 0.024(5) 0.052(6) 0.031(6) 0.016(5) -0.002(4) 0.007(4)
C27A 0.024(4) 0.022(4) 0.030(4) -0.001(3) -0.003(3) 0.002(3)
C28A 0.020(4) 0.029(4) 0.027(4) -0.006(4) 0.003(3) -0.001(4)
C29A 0.024(5) 0.041(5) 0.036(5) 0.007(4) -0.001(4) 0.000(4)
C30A 0.025(5) 0.046(6) 0.043(6) 0.005(5) 0.001(4) -0.002(4)
C31A 0.024(5) 0.052(6) 0.044(6) -0.010(5) 0.011(4) -0.001(4)
C32A 0.033(5) 0.051(7) 0.059(7) 0.008(5) 0.021(5) -0.006(5)
C33A 0.037(5) 0.027(5) 0.055(7) 0.004(4) 0.010(5) -0.001(4)
C34A 0.021(4) 0.031(5) 0.026(4) 0.004(3) 0.008(3) 0.006(3)
C35A 0.021(4) 0.035(5) 0.040(5) 0.008(4) 0.014(4) 0.005(4)
C36A 0.026(5) 0.035(5) 0.038(5) 0.005(4) 0.001(4) 0.004(4)
C37A 0.030(5) 0.035(5) 0.052(6) 0.010(5) 0.007(5) 0.010(4)
C38A 0.040(6) 0.053(7) 0.045(6) -0.002(5) 0.020(5) 0.019(5)
C39A 0.094(11) 0.106(11) 0.038(7) 0.013(7) 0.035(7) 0.052(9)
C40A 0.074(9) 0.092(10) 0.039(6) 0.017(6) 0.023(6) 0.052(8)
O1A 0.040(4) 0.037(4) 0.029(3) -0.009(3) 0.005(3) -0.006(3)
O2A 0.027(3) 0.046(4) 0.037(3) -0.013(3) 0.014(3) -0.010(3)
C41A 0.056(7) 0.025(5) 0.042(6) -0.007(4) 0.008(5) -0.011(4)
C42A 0.100(11) 0.071(9) 0.078(10) -0.040(8) 0.057(9) -0.045(8)
C43A 0.026(9) 0.062(12) 0.026(9) -0.013(7) 0.008(6) 0.000(7)
C43' 0.026(9) 0.062(12) 0.026(9) -0.013(7) 0.008(6) 0.000(7)
C44A 0.025(4) 0.038(5) 0.038(5) 0.006(4) 0.006(4) -0.002(4)
Yb1B 0.02150(17) 0.02010(18) 0.02780(18) 0.00187(15) 0.00321(14) 0.00036(14)
C1B 0.037(6) 0.030(5) 0.054(6) 0.004(5) 0.027(5) 0.002(4)
C2B 0.019(4) 0.034(5) 0.049(5) 0.018(4) 0.012(4) 0.002(4)
C3B 0.025(5) 0.029(5) 0.039(5) 0.009(4) 0.010(4) -0.001(4)
C4B 0.039(5) 0.031(5) 0.029(5) 0.010(4) 0.009(4) 0.005(4)
C5B 0.039(5) 0.044(5) 0.033(5) -0.001(5) 0.014(4) -0.001(5)
C6B 0.080(9) 0.034(6) 0.096(10) -0.002(6) 0.057(8) 0.001(6)
C7B 0.039(6) 0.044(6) 0.047(6) 0.000(5) 0.020(5) 0.010(5)
C8B 0.096(9) 0.032(6) 0.054(6) 0.006(5) 0.031(6) 0.012(6)
C9B 0.123(14) 0.040(7) 0.079(10) -0.008(7) 0.036(10) -0.001(8)
C10B 0.053(7) 0.073(8) 0.049(6) -0.002(7) 0.005(5) 0.025(7)
C11B 0.036(7) 0.096(11) 0.081(10) -0.031(8) 0.022(7) -0.007(7)
C12B 0.044(7) 0.096(11) 0.090(10) -0.056(9) 0.033(7) -0.024(7)
C13B 0.027(5) 0.073(8) 0.076(8) 0.043(7) 0.012(6) 0.008(5)
C14B 0.025(5) 0.044(6) 0.064(7) 0.005(5) 0.008(5) 0.011(4)
C15B 0.029(5) 0.037(5) 0.060(7) -0.001(5) 0.015(5) 0.001(4)
C16B 0.031(6) 0.031(5) 0.089(9) -0.017(6) 0.019(6) 0.000(4)
C17B 0.020(5) 0.035(6) 0.123(12) -0.018(7) 0.007(6) 0.005(4)
C18B 0.029(6) 0.073(9) 0.089(10) -0.010(8) -0.008(6) 0.016(6)
C19B 0.052(7) 0.058(8) 0.060(8) 0.002(6) -0.002(6) 0.015(6)
C20B 0.042(6) 0.040(6) 0.054(7) -0.004(5) 0.015(5) -0.010(5)
C21B 0.032(5) 0.035(6) 0.064(7) -0.003(5) 0.013(5) -0.006(4)
C22B 0.026(5) 0.029(5) 0.065(7) 0.001(5) 0.014(5) -0.003(4)
C23B 0.040(6) 0.028(5) 0.085(9) 0.011(5) 0.022(6) 0.001(5)
C24B 0.033(6) 0.029(5) 0.096(10) -0.015(6) 0.021(6) -0.009(4)
C25B 0.035(6) 0.048(7) 0.076(9) -0.015(6) 0.007(6) 0.000(5)
C26B 0.042(6) 0.049(6) 0.057(7) -0.015(5) 0.016(5) -0.011(5)
C27B 0.056(7) 0.051(7) 0.053(7) 0.025(6) 0.019(6) 0.023(6)
C28B 0.058(7) 0.039(6) 0.036(6) 0.013(4) 0.012(5) 0.002(5)
C29B 0.098(10) 0.034(6) 0.042(6) 0.010(5) 0.013(6) 0.017(6)
C30B 0.150(14) 0.043(7) 0.047(7) 0.014(5) 0.033(8) 0.013(8)
C31B 0.158(16) 0.069(10) 0.043(7) 0.023(7) 0.036(9) -0.002(9)
C32B 0.096(12) 0.085(11) 0.068(9) 0.011(8) 0.050(9) 0.001(9)
C33B 0.067(8) 0.076(9) 0.051(7) 0.033(7) 0.027(6) 0.023(7)
C34B 0.12(2) 0.094(15) 0.041(9) -0.037(10) 0.044(11) -0.046(15)
C35B 0.047(10) 0.047(13) 0.023(7) 0.009(8) -0.006(6) -0.003(9)
C36B 0.054(11) 0.034(9) 0.028(8) 0.008(7) 0.001(8) -0.007(8)
C37B 0.068(14) 0.044(11) 0.042(11) 0.010(9) -0.006(10) 0.000(10)
C38B 0.065(8) 0.059(8) 0.037(7) -0.005(6) -0.002(6) -0.002(7)
C39B 0.099(19) 0.061(14) 0.030(10) 0.020(10) -0.034(11) -0.022(13)
C40B 0.073(9) 0.067(9) 0.062(9) 0.001(7) 0.003(7) -0.004(7)
C34" 0.12(2) 0.094(15) 0.041(9) -0.037(10) 0.044(11) -0.046(15)
C35" 0.047(10) 0.047(13) 0.023(7) 0.009(8) -0.006(6) -0.003(9)
C36" 0.054(11) 0.034(9) 0.028(8) 0.008(7) 0.001(8) -0.007(8)
C37" 0.068(14) 0.044(11) 0.042(11) 0.010(9) -0.006(10) 0.000(10)
C38" 0.065(8) 0.059(8) 0.037(7) -0.005(6) -0.002(6) -0.002(7)
C39" 0.099(19) 0.061(14) 0.030(10) 0.020(10) -0.034(11) -0.022(13)
C40" 0.073(9) 0.067(9) 0.062(9) 0.001(7) 0.003(7) -0.004(7)
C34+ 0.12(2) 0.094(15) 0.041(9) -0.037(10) 0.044(11) -0.046(15)
C35+ 0.047(10) 0.047(13) 0.023(7) 0.009(8) -0.006(6) -0.003(9)
C36+ 0.054(11) 0.034(9) 0.028(8) 0.008(7) 0.001(8) -0.007(8)
C37+ 0.068(14) 0.044(11) 0.042(11) 0.010(9) -0.006(10) 0.000(10)
C38+ 0.065(8) 0.059(8) 0.037(7) -0.005(6) -0.002(6) -0.002(7)
C39+ 0.099(19) 0.061(14) 0.030(10) 0.020(10) -0.034(11) -0.022(13)
C40+ 0.073(9) 0.067(9) 0.062(9) 0.001(7) 0.003(7) -0.004(7)
O1B 0.033(4) 0.050(4) 0.053(5) 0.016(4) 0.011(3) 0.018(3)
O2B 0.045(4) 0.023(3) 0.054(4) -0.007(3) 0.014(4) -0.002(3)
C41B 0.056(8) 0.074(9) 0.064(8) 0.019(7) 0.005(7) 0.027(7)
C42B 0.053(7) 0.028(5) 0.094(10) -0.001(6) 0.033(7) 0.014(5)
C43B 0.055(8) 0.029(6) 0.094(10) -0.004(6) 0.029(7) 0.004(5)
C44B 0.053(7) 0.046(6) 0.047(6) -0.018(5) 0.017(5) -0.023(5)
Yb1C 0.02146(17) 0.02136(18) 0.02168(16) -0.00205(14) 0.00124(13) 0.00146(14)
C1C 0.029(6) 0.042(6) 0.116(11) -0.053(7) 0.030(7) -0.020(5)
C2C 0.103(11) 0.045(7) 0.050(7) -0.032(6) 0.052(8) -0.038(7)
C3C 0.063(7) 0.026(5) 0.020(4) -0.001(4) 0.002(4) -0.002(5)
C4C 0.024(4) 0.020(4) 0.028(4) -0.004(3) -0.003(3) -0.003(3)
C5C 0.030(5) 0.024(5) 0.063(7) -0.011(5) -0.015(5) 0.009(4)
C6C 0.038(7) 0.021(8) 0.060(12) -0.010(6) 0.022(8) -0.009(6)
C7C 0.031(7) 0.028(8) 0.030(8) -0.004(5) 0.005(7) -0.006(6)
C8C 0.049(9) 0.057(10) 0.060(11) -0.034(8) 0.012(8) 0.012(8)
C9C 0.052(10) 0.065(12) 0.063(11) -0.023(9) 0.017(9) -0.004(9)
C10C 0.036(7) 0.044(11) 0.064(14) -0.013(8) 0.014(9) 0.012(7)
C11C 0.040(14) 0.055(8) 0.056(10) -0.005(8) -0.002(10) 0.011(10)
C12C 0.024(13) 0.042(7) 0.051(9) -0.007(6) 0.012(9) -0.005(8)
C6\^ 0.038(7) 0.021(8) 0.060(12) -0.010(6) 0.022(8) -0.009(6)
C7\^ 0.031(7) 0.028(8) 0.030(8) -0.004(5) 0.005(7) -0.006(6)
C8\^ 0.049(9) 0.057(10) 0.060(11) -0.034(8) 0.012(8) 0.012(8)
C9\^ 0.052(10) 0.065(12) 0.063(11) -0.023(9) 0.017(9) -0.004(9)
C10\^ 0.036(7) 0.044(11) 0.064(14) -0.013(8) 0.014(9) 0.012(7)
C11\^ 0.040(14) 0.055(8) 0.056(10) -0.005(8) -0.002(10) 0.011(10)
C12\^ 0.024(13) 0.042(7) 0.051(9) -0.007(6) 0.012(9) -0.005(8)
C13C 0.053(9) 0.032(8) 0.028(6) -0.001(6) 0.019(7) -0.007(7)
C14C 0.045(9) 0.054(10) 0.025(7) -0.008(7) 0.011(6) -0.008(7)
C15C 0.060(10) 0.069(11) 0.039(8) -0.005(8) 0.016(7) -0.022(9)
C16C 0.062(11) 0.084(13) 0.050(9) -0.011(10) 0.030(8) -0.018(10)
C17C 0.073(12) 0.070(11) 0.031(8) -0.011(8) 0.026(8) -0.025(9)
C18C 0.066(10) 0.059(8) 0.039(6) -0.011(6) 0.022(7) -0.012(7)
C19C 0.035(12) 0.044(7) 0.027(6) 0.000(5) 0.013(8) -0.007(9)
C13\^ 0.053(9) 0.032(8) 0.028(6) -0.001(6) 0.019(7) -0.007(7)
C14\^ 0.045(9) 0.054(10) 0.025(7) -0.008(7) 0.011(6) -0.008(7)
C15\^ 0.060(10) 0.069(11) 0.039(8) -0.005(8) 0.016(7) -0.022(9)
C16\^ 0.062(11) 0.084(13) 0.050(9) -0.011(10) 0.030(8) -0.018(10)
C17\^ 0.073(12) 0.070(11) 0.031(8) -0.011(8) 0.026(8) -0.025(9)
C18\^ 0.066(10) 0.059(8) 0.039(6) -0.011(6) 0.022(7) -0.012(7)
C19\^ 0.035(12) 0.044(7) 0.027(6) 0.000(5) 0.013(8) -0.007(9)
C20C 0.116(12) 0.036(6) 0.037(6) -0.004(5) -0.029(7) 0.014(7)
C21C 0.096(10) 0.030(5) 0.026(5) 0.004(4) -0.009(6) -0.013(6)
C22C 0.126(10) 0.042(6) 0.032(5) -0.002(5) -0.005(6) -0.004(7)
C23C 0.139(14) 0.047(7) 0.039(7) -0.021(6) -0.013(8) -0.007(8)
C24C 0.135(11) 0.078(9) 0.051(7) -0.022(7) -0.016(8) -0.002(8)
C25C 0.119(10) 0.090(9) 0.055(7) 0.002(7) -0.028(8) 0.020(8)
C26C 0.082(9) 0.055(8) 0.043(6) 0.000(5) -0.023(6) 0.007(6)
C27C 0.042(6) 0.054(6) 0.030(5) -0.013(5) 0.009(5) -0.018(5)
C28C 0.033(5) 0.068(8) 0.038(6) -0.021(5) 0.011(5) -0.015(5)
C29C 0.051(7) 0.058(7) 0.042(6) -0.025(5) 0.014(5) -0.012(6)
C30C 0.064(8) 0.077(9) 0.053(7) -0.032(7) 0.016(7) -0.030(7)
C31C 0.058(9) 0.109(12) 0.068(9) -0.046(9) 0.011(7) -0.026(8)
C32C 0.048(7) 0.103(9) 0.075(8) -0.044(7) 0.000(6) -0.009(7)
C33C 0.032(6) 0.095(10) 0.061(8) -0.042(7) 0.006(6) -0.008(6)
C34C 0.034(9) 0.032(6) 0.075(8) 0.000(6) -0.020(7) 0.006(6)
C35C 0.050(7) 0.046(7) 0.053(7) 0.012(6) -0.025(6) -0.001(6)
C36C 0.081(10) 0.078(9) 0.098(11) -0.004(8) -0.008(8) -0.003(8)
C37C 0.076(9) 0.063(9) 0.093(10) 0.005(8) 0.002(8) 0.012(7)
C38C 0.102(10) 0.073(9) 0.087(10) -0.005(8) -0.005(8) 0.006(8)
C39C 0.065(8) 0.044(7) 0.061(8) 0.000(6) -0.012(7) 0.009(6)
C40C 0.053(7) 0.045(7) 0.061(8) -0.004(6) 0.001(6) -0.001(6)
C34\^ 0.034(9) 0.032(6) 0.075(8) 0.000(6) -0.020(7) 0.006(6)
C35\^ 0.050(7) 0.046(7) 0.053(7) 0.012(6) -0.025(6) -0.001(6)
C36\^ 0.081(10) 0.078(9) 0.098(11) -0.004(8) -0.008(8) -0.003(8)
C37\^ 0.076(9) 0.063(9) 0.093(10) 0.005(8) 0.002(8) 0.012(7)
C38\^ 0.102(10) 0.073(9) 0.087(10) -0.005(8) -0.005(8) 0.006(8)
C39\^ 0.065(8) 0.044(7) 0.061(8) 0.000(6) -0.012(7) 0.009(6)
C40\^ 0.053(7) 0.045(7) 0.061(8) -0.004(6) 0.001(6) -0.001(6)
O1C 0.032(4) 0.026(3) 0.055(4) -0.001(3) -0.001(3) 0.011(3)
O2C 0.030(3) 0.052(4) 0.034(4) -0.001(3) 0.011(3) 0.001(3)
C41C 0.049(7) 0.036(6) 0.044(6) 0.000(5) -0.013(5) 0.010(5)
C42C 0.030(6) 0.055(7) 0.072(8) -0.016(6) -0.002(6) 0.015(5)
C43C 0.035(6) 0.054(7) 0.079(9) -0.015(6) 0.022(6) 0.008(5)
C44C 0.058(7) 0.050(7) 0.037(6) -0.005(5) 0.017(5) -0.019(5)
C1S 0.20(2) 0.20(2) 0.16(2) -0.009(17) 0.044(17) 0.000(17)
C1$ 0.20(2) 0.20(2) 0.16(2) -0.009(17) 0.044(17) 0.000(17)
C2S 0.142(12) 0.128(12) 0.127(12) 0.004(10) 0.035(10) 0.038(10)
C3S 0.146(14) 0.157(14) 0.132(13) 0.060(11) 0.007(11) 0.009(11)
C4S 0.180(15) 0.145(14) 0.146(14) 0.015(11) 0.006(12) 0.035(12)
C5S 0.186(15) 0.147(14) 0.136(13) 0.016(11) 0.024(12) 0.037(12)
C6S 0.111(11) 0.109(11) 0.115(11) 0.020(10) -0.001(9) 0.008(10)
C7S 0.29(2) 0.28(2) 0.28(2) 0.019(14) 0.049(14) 0.025(14)
C8S 0.21(2) 0.20(2) 0.30(3) -0.10(2) 0.06(2) -0.010(19)
C9S 0.142(13) 0.139(13) 0.135(13) 0.001(11) 0.019(11) 0.006(11)
C10S 0.25(2) 0.235(19) 0.209(19) -0.005(13) 0.046(13) -0.019(13)
C11S 0.26(2) 0.218(19) 0.236(19) 0.012(13) 0.003(13) -0.038(13)
C12S 0.181(15) 0.143(13) 0.135(13) 0.008(11) 0.025(11) 0.019(11)
C13S 0.154(13) 0.142(13) 0.134(13) 0.008(11) 0.039(11) 0.007(11)
C14S 0.199(17) 0.188(17) 0.210(17) -0.007(13) 0.037(13) -0.011(13)
C15S 0.33(3) 0.29(3) 0.31(3) -0.01(2) 0.13(2) -0.02(2)
C16S 0.135(12) 0.125(12) 0.128(12) -0.001(10) 0.058(10) -0.040(10)
C17S 0.118(11) 0.127(12) 0.122(11) 0.046(10) 0.038(10) -0.009(10)
C18S 0.103(11) 0.131(12) 0.090(10) 0.014(9) 0.039(9) -0.016(9)
C19S 0.092(10) 0.109(10) 0.083(9) 0.013(8) 0.027(8) -0.026(8)
C20S 0.108(11) 0.144(12) 0.110(11) 0.021(10) 0.023(10) -0.027(10)
C21S 0.133(13) 0.159(14) 0.133(13) 0.021(11) 0.026(10) -0.054(11)

loop_
_atom_type_symbol
_atom_type_description
_atom_type_scat_dispersion_real
_atom_type_scat_dispersion_imag
_atom_type_scat_source
C C 0.0033 0.0016 'International Tables Vol C Tables 4.2.6.8 and 6.1.1.4'
H H 0.0000 0.0000 'International Tables Vol C Tables 4.2.6.8 and 6.1.1.4'
O O 0.0106 0.0060 'International Tables Vol C Tables 4.2.6.8 and 6.1.1.4'
P P 0.1023 0.0942 'International Tables Vol C Tables 4.2.6.8 and 6.1.1.4'
Yb Yb -0.3850 5.5486 'International Tables Vol C Tables 4.2.6.8 and 6.1.1.4'

loop_
_geom_angle_atom_site_label_1
_geom_angle_atom_site_label_2
_geom_angle_atom_site_label_3
_geom_angle
P2 P1 P4 101.83(12)
P2 P1 P6 100.93(12)
P4 P1 P6 101.41(12)
P2 P1 Yb1A 56.37(7)
P4 P1 Yb1A 56.53(7)
P6 P1 Yb1A 136.66(10)
P3 P2 P1 99.05(11)
P3 P2 Yb1A 87.69(9)
P1 P2 Yb1A 85.14(9)
P3 P2 Yb1C 86.11(9)
P1 P2 Yb1C 86.11(8)
Yb1A P2 Yb1C 168.35(8)
P2 P3 P5 105.33(12)
P2 P3 P7 105.08(12)
P5 P3 P7 60.32(10)
P5 P4 P1 98.95(12)
P5 P4 Yb1A 87.40(9)
P1 P4 Yb1A 84.93(9)
P5 P4 Yb1B 83.21(9)
P1 P4 Yb1B 86.59(9)
Yb1A P4 Yb1B 166.23(8)
P4 P5 P3 105.61(12)
P4 P5 P7 105.07(13)
P3 P5 P7 59.84(10)
P4 P5 Yb1B 58.02(8)
P3 P5 Yb1B 120.03(10)
P7 P5 Yb1B 69.68(8)
P7 P6 P1 98.82(12)
P7 P6 Yb1B 83.17(9)
P1 P6 Yb1B 88.04(9)
P7 P6 Yb1C 86.31(9)
P1 P6 Yb1C 87.26(9)
Yb1B P6 Yb1C 167.68(9)
P6 P7 P3 105.33(12)
P6 P7 P5 105.42(12)
P3 P7 P5 59.83(10)
P6 P7 Yb1B 57.38(8)
P3 P7 Yb1B 121.91(10)
P5 P7 Yb1B 71.95(8)
P6 P7 Yb1C 55.53(8)
P3 P7 Yb1C 72.30(8)
P5 P7 Yb1C 121.16(10)
Yb1B P7 Yb1C 112.64(6)
O2A Yb1A O1A 66.3(2)
O2A Yb1A C4A 119.5(2)
O1A Yb1A C4A 87.4(2)
O2A Yb1A C3A 93.3(2)
O1A Yb1A C3A 91.2(2)
C4A Yb1A C3A 31.2(2)
O2A Yb1A C2A 96.5(2)
O1A Yb1A C2A 120.2(2)
C4A Yb1A C2A 50.7(2)
C3A Yb1A C2A 30.3(2)
O2A Yb1A C5A 143.3(2)
O1A Yb1A C5A 113.4(2)
C4A Yb1A C5A 30.2(2)
C3A Yb1A C5A 50.4(2)
C2A Yb1A C5A 50.2(2)
O2A Yb1A C1A 124.8(2)
O1A Yb1A C1A 136.9(2)
C4A Yb1A C1A 50.0(2)
C3A Yb1A C1A 49.9(2)
C2A Yb1A C1A 30.2(2)
C5A Yb1A C1A 30.1(2)
O2A Yb1A P2 98.41(14)
O1A Yb1A P2 134.01(17)
C4A Yb1A P2 134.16(19)
C3A Yb1A P2 134.13(19)
C2A Yb1A P2 103.99(18)
C5A Yb1A P2 104.10(18)
C1A Yb1A P2 88.21(17)
O2A Yb1A P4 126.47(17)
O1A Yb1A P4 84.03(16)
C4A Yb1A P4 101.34(18)
C3A Yb1A P4 132.49(18)
C2A Yb1A P4 137.01(17)
C5A Yb1A P4 88.60(17)
C1A Yb1A P4 107.59(17)
P2 Yb1A P4 70.89(6)
O2A Yb1A P1 131.29(15)
O1A Yb1A P1 121.55(16)
C4A Yb1A P1 109.11(19)
C3A Yb1A P1 131.19(17)
C2A Yb1A P1 112.57(18)
C5A Yb1A P1 82.02(18)
C1A Yb1A P1 84.10(16)
P2 Yb1A P1 38.49(5)
P4 Yb1A P1 38.53(5)
C5A C1A C2A 108.6(7)
C5A C1A C6A 124.0(7)
C2A C1A C6A 127.1(7)
C5A C1A Yb1A 74.6(4)
C2A C1A Yb1A 73.9(4)
C6A C1A Yb1A 122.5(5)
C3A C2A C1A 107.9(7)
C3A C2A C13A 124.3(7)
C1A C2A C13A 126.5(8)
C3A C2A Yb1A 74.3(5)
C1A C2A Yb1A 75.9(4)
C13A C2A Yb1A 126.1(5)
C2A C3A C4A 107.7(7)
C2A C3A C20A 126.5(8)
C4A C3A C20A 125.8(8)
C2A C3A Yb1A 75.4(4)
C4A C3A Yb1A 74.3(4)
C20A C3A Yb1A 118.7(5)
C5A C4A C3A 107.7(7)
C5A C4A C27A 126.0(7)
C3A C4A C27A 126.2(8)
C5A C4A Yb1A 76.3(5)
C3A C4A Yb1A 74.6(4)
C27A C4A Yb1A 118.3(5)
C4A C5A C1A 108.0(7)
C4A C5A C34A 125.1(7)
C1A C5A C34A 126.9(8)
C4A C5A Yb1A 73.5(5)
C1A C5A Yb1A 75.3(4)
C34A C5A Yb1A 117.0(5)
C1A C6A C7A 115.2(7)
C1A C6A H6AA 108.5
C7A C6A H6AA 108.5
C1A C6A H6AB 108.5
C7A C6A H6AB 108.5
H6AA C6A H6AB 107.5
C8A C7A C12A 120.0
C8A C7A C6A 122.4(5)
C12A C7A C6A 117.6(5)
C9A C8A C7A 120.0
C9A C8A H8AA 120.0
C7A C8A H8AA 120.0
C8A C9A C10A 120.0
C8A C9A H9AA 120.0
C10A C9A H9AA 120.0
C11A C10A C9A 120.0
C11A C10A H10A 120.0
C9A C10A H10A 120.0
C12A C11A C10A 120.0
C12A C11A H11A 120.0
C10A C11A H11A 120.0
C11A C12A C7A 120.0
C11A C12A H12A 120.0
C7A C12A H12A 120.0
C14A C13A C2A 121.4(6)
C14A C13A H13A 107.0
C2A C13A H13A 107.0
C14A C13A H13B 107.0
C2A C13A H13B 107.0
H13A C13A H13B 106.7
C15A C14A C19A 120.0
C15A C14A C13A 120.6(5)
C19A C14A C13A 118.9(5)
C14A C15A C16A 120.0
C14A C15A H15A 120.0
C16A C15A H15A 120.0
C15A C16A C17A 120.0
C15A C16A H16A 120.0
C17A C16A H16A 120.0
C16A C17A C18A 120.0
C16A C17A H17A 120.0
C18A C17A H17A 120.0
C17A C18A C19A 120.0
C17A C18A H18A 120.0
C19A C18A H18A 120.0
C18A C19A C14A 120.0
C18A C19A H19A 120.0
C14A C19A H19A 120.0
C3A C20A C21' 116.1(8)
C3A C20A C21A 114.3(13)
C3A C20A H20A 108.7
C21A C20A H20A 108.7
C3A C20A H20B 108.7
C21A C20A H20B 108.7
H20A C20A H20B 107.6
C3A C20A H20C 108.3
C21' C20A H20C 108.3
C3A C20A H20D 108.3
C21' C20A H20D 108.3
H20C C20A H20D 107.4
C22A C21A C26A 120.0
C22A C21A C20A 119.8(18)
C26A C21A C20A 120.2(19)
C21A C22A C23A 120.0
C21A C22A H22A 120.0
C23A C22A H22A 120.0
C24A C23A C22A 120.0
C24A C23A H23A 120.0
C22A C23A H23A 120.0
C23A C24A C25A 120.0
C23A C24A H24A 120.0
C25A C24A H24A 120.0
C26A C25A C24A 120.0
C26A C25A H25A 120.0
C24A C25A H25A 120.0
C25A C26A C21A 120.0
C25A C26A H26A 120.0
C21A C26A H26A 120.0
C22' C21' C26' 120.0
C22' C21' C20A 117.3(8)
C26' C21' C20A 122.6(8)
C23' C22' C21' 120.0
C23' C22' H22B 120.0
C21' C22' H22B 120.0
C22' C23' C24' 120.0
C22' C23' H23B 120.0
C24' C23' H23B 120.0
C23' C24' C25' 120.0
C23' C24' H24B 120.0
C25' C24' H24B 120.0
C26' C25' C24' 120.0
C26' C25' H25B 120.0
C24' C25' H25B 120.0
C25' C26' C21' 120.0
C25' C26' H26B 120.0
C21' C26' H26B 120.0
C4A C27A C28A 112.4(6)
C4A C27A H27A 109.1
C28A C27A H27A 109.1
C4A C27A H27B 109.1
C28A C27A H27B 109.1
H27A C27A H27B 107.9
C29A C28A C33A 120.0
C29A C28A C27A 120.0(5)
C33A C28A C27A 120.0(5)
C30A C29A C28A 120.0
C30A C29A H29A 120.0
C28A C29A H29A 120.0
C31A C30A C29A 120.0
C31A C30A H30A 120.0
C29A C30A H30A 120.0
C32A C31A C30A 120.0
C32A C31A H31A 120.0
C30A C31A H31A 120.0
C31A C32A C33A 120.0
C31A C32A H32A 120.0
C33A C32A H32A 120.0
C32A C33A C28A 120.0
C32A C33A H33A 120.0
C28A C33A H33A 120.0
C5A C34A C35A 115.0(6)
C5A C34A H34A 108.5
C35A C34A H34A 108.5
C5A C34A H34B 108.5
C35A C34A H34B 108.5
H34A C34A H34B 107.5
C36A C35A C40A 120.0
C36A C35A C34A 121.4(5)
C40A C35A C34A 118.6(5)
C35A C36A C37A 120.0
C35A C36A H36A 120.0
C37A C36A H36A 120.0
C38A C37A C36A 120.0
C38A C37A H37A 120.0
C36A C37A H37A 120.0
C37A C38A C39A 120.0
C37A C38A H38A 120.0
C39A C38A H38A 120.0
C38A C39A C40A 120.0
C38A C39A H39A 120.0
C40A C39A H39A 120.0
C39A C40A C35A 120.0
C39A C40A H40A 120.0
C35A C40A H40A 120.0
C42A O1A C41A 113.9(8)
C42A O1A Yb1A 116.9(6)
C41A O1A Yb1A 128.4(5)
C44A O2A C43A 117.5(10)
C44A O2A C43' 103.5(8)
C44A O2A Yb1A 124.7(5)
C43A O2A Yb1A 117.2(8)
C43' O2A Yb1A 117.9(8)
O1A C41A H41A 109.5
O1A C41A H41B 109.5
H41A C41A H41B 109.5
O1A C41A H41C 109.5
H41A C41A H41C 109.5
H41B C41A H41C 109.5
O1A C42A C43' 117.0(12)
O1A C42A C43A 117.4(11)
O1A C42A H42A 107.9
C43A C42A H42A 107.9
O1A C42A H42B 107.9
C43A C42A H42B 107.9
H42A C42A H42B 107.2
O1A C42A H42C 108.0
C43' C42A H42C 108.0
O1A C42A H42D 108.0
C43' C42A H42D 108.0
H42C C42A H42D 107.3
O2A C43A C42A 111.6(11)
O2A C43A H43A 109.3
C42A C43A H43A 109.3
O2A C43A H43B 109.3
C42A C43A H43B 109.3
H43A C43A H43B 108.0
C42A C43' O2A 111.7(10)
C42A C43' H43C 109.3
O2A C43' H43C 109.3
C42A C43' H43D 109.3
O2A C43' H43D 109.3
H43C C43' H43D 107.9
O2A C44A H44A 109.5
O2A C44A H44B 109.5
H44A C44A H44B 109.5
O2A C44A H44C 109.5
H44A C44A H44C 109.5
H44B C44A H44C 109.5
O2B Yb1B O1B 67.4(2)
O2B Yb1B C3B 88.7(3)
O1B Yb1B C3B 101.8(3)
O2B Yb1B C2B 107.7(3)
O1B Yb1B C2B 131.7(2)
C3B Yb1B C2B 31.3(3)
O2B Yb1B C4B 103.1(3)
O1B Yb1B C4B 83.0(3)
C3B Yb1B C4B 30.2(3)
C2B Yb1B C4B 50.2(3)
O2B Yb1B C1B 137.1(3)
O1B Yb1B C1B 127.4(3)
C3B Yb1B C1B 50.8(3)
C2B Yb1B C1B 30.0(3)
C4B Yb1B C1B 50.3(3)
O2B Yb1B C5B 133.3(3)
O1B Yb1B C5B 96.8(3)
C3B Yb1B C5B 50.2(3)
C2B Yb1B C5B 49.9(3)
C4B Yb1B C5B 30.2(3)
C1B Yb1B C5B 30.6(3)
O2B Yb1B P6 127.76(16)
O1B Yb1B P6 92.20(18)
C3B Yb1B P6 143.4(2)
C2B Yb1B P6 120.5(2)
C4B Yb1B P6 122.3(2)
C1B Yb1B P6 94.0(2)
C5B Yb1B P6 95.1(2)
O2B Yb1B P4 87.47(16)
O1B Yb1B P4 132.07(17)
C3B Yb1B P4 118.4(2)
C2B Yb1B P4 93.85(19)
C4B Yb1B P4 144.1(2)
C1B Yb1B P4 99.1(2)
C5B Yb1B P4 128.4(2)
P6 Yb1B P4 71.21(6)
O2B Yb1B P7 88.42(16)
O1B Yb1B P7 72.17(17)
C3B Yb1B P7 174.0(2)
C2B Yb1B P7 154.6(2)
C4B Yb1B P7 146.2(2)
C1B Yb1B P7 133.2(2)
C5B Yb1B P7 130.0(2)
P6 Yb1B P7 39.44(6)
P4 Yb1B P7 66.77(6)
O2B Yb1B P5 67.00(16)
O1B Yb1B P5 93.31(17)
C3B Yb1B P5 143.9(2)
C2B Yb1B P5 130.49(19)
C4B Yb1B P5 170.1(2)
C1B Yb1B P5 136.6(2)
C5B Yb1B P5 159.7(2)
P6 Yb1B P5 66.90(6)
P4 Yb1B P5 38.77(6)
P7 Yb1B P5 38.37(6)
C2B C1B C5B 107.3(8)
C2B C1B C6B 126.8(11)
C5B C1B C6B 125.8(11)
C2B C1B Yb1B 73.9(5)
C5B C1B Yb1B 74.9(5)
C6B C1B Yb1B 115.2(6)
C1B C2B C3B 108.5(8)
C1B C2B C13B 126.0(9)
C3B C2B C13B 125.5(10)
C1B C2B Yb1B 76.0(5)
C3B C2B Yb1B 73.4(5)
C13B C2B Yb1B 116.4(6)
C4B C3B C2B 107.2(8)
C4B C3B C20B 128.2(9)
C2B C3B C20B 124.5(9)
C4B C3B Yb1B 76.2(5)
C2B C3B Yb1B 75.4(5)
C20B C3B Yb1B 111.6(6)
C3B C4B C5B 108.8(8)
C3B C4B C27B 123.1(9)
C5B C4B C27B 128.0(10)
C3B C4B Yb1B 73.5(5)
C5B C4B Yb1B 75.9(5)
C27B C4B Yb1B 118.6(6)
C4B C5B C1B 108.1(9)
C4B C5B C34B 130.3(14)
C1B C5B C34B 116.6(13)
C4B C5B C34" 119.6(17)
C1B C5B C34" 132.3(18)
C4B C5B C34+ 126(2)
C1B C5B C34+ 126(2)
C4B C5B Yb1B 74.0(5)
C1B C5B Yb1B 74.5(5)
C34B C5B Yb1B 137.2(12)
C34" C5B Yb1B 116.9(10)
C34+ C5B Yb1B 112.9(10)
C1B C6B C7B 120.9(9)
C1B C6B H6BA 107.1
C7B C6B H6BA 107.1
C1B C6B H6BB 107.1
C7B C6B H6BB 107.1
H6BA C6B H6BB 106.8
C8B C7B C12B 120.0
C8B C7B C6B 118.5(7)
C12B C7B C6B 121.4(6)
C7B C8B C9B 120.0
C7B C8B H8BA 120.0
C9B C8B H8BA 120.0
C8B C9B C10B 120.0
C8B C9B H9BA 120.0
C10B C9B H9BA 120.0
C11B C10B C9B 120.0
C11B C10B H10B 120.0
C9B C10B H10B 120.0
C10B C11B C12B 120.0
C10B C11B H11B 120.0
C12B C11B H11B 120.0
C11B C12B C7B 120.0
C11B C12B H12B 120.0
C7B C12B H12B 120.0
C2B C13B C14B 114.4(8)
C2B C13B H13C 108.7
C14B C13B H13C 108.7
C2B C13B H13D 108.7
C14B C13B H13D 108.7
H13C C13B H13D 107.6
C15B C14B C19B 120.0
C15B C14B C13B 122.8(6)
C19B C14B C13B 117.1(6)
C16B C15B C14B 120.0
C16B C15B H15B 120.0
C14B C15B H15B 120.0
C17B C16B C15B 120.0
C17B C16B H16B 120.0
C15B C16B H16B 120.0
C16B C17B C18B 120.0
C16B C17B H17B 120.0
C18B C17B H17B 120.0
C19B C18B C17B 120.0
C19B C18B H18B 120.0
C17B C18B H18B 120.0
C18B C19B C14B 120.0
C18B C19B H19B 120.0
C14B C19B H19B 120.0
C3B C20B C21B 119.7(8)
C3B C20B H20E 107.4
C21B C20B H20E 107.4
C3B C20B H20F 107.4
C21B C20B H20F 107.4
H20E C20B H20F 106.9
C22B C21B C26B 120.0
C22B C21B C20B 120.2(6)
C26B C21B C20B 119.7(6)
C21B C22B C23B 120.0
C21B C22B H22C 120.0
C23B C22B H22C 120.0
C24B C23B C22B 120.0
C24B C23B H23C 120.0
C22B C23B H23C 120.0
C25B C24B C23B 120.0
C25B C24B H24C 120.0
C23B C24B H24C 120.0
C24B C25B C26B 120.0
C24B C25B H25C 120.0
C26B C25B H25C 120.0
C25B C26B C21B 120.0
C25B C26B H26C 120.0
C21B C26B H26C 120.0
C4B C27B C28B 115.8(8)
C4B C27B H27C 108.3
C28B C27B H27C 108.3
C4B C27B H27D 108.3
C28B C27B H27D 108.3
H27C C27B H27D 107.4
C29B C28B C33B 120.0
C29B C28B C27B 116.4(6)
C33B C28B C27B 123.6(6)
C28B C29B C30B 120.0
C28B C29B H29B 120.0
C30B C29B H29B 120.0
C31B C30B C29B 120.0
C31B C30B H30B 120.0
C29B C30B H30B 120.0
C30B C31B C32B 120.0
C30B C31B H31B 120.0
C32B C31B H31B 120.0
C33B C32B C31B 120.0
C33B C32B H32B 120.0
C31B C32B H32B 120.0
C32B C33B C28B 120.0
C32B C33B H33B 120.0
C28B C33B H33B 120.0
C35B C34B C5B 108.3(17)
C35B C34B H34C 110.0
C5B C34B H34C 110.0
C35B C34B H34D 110.0
C5B C34B H34D 110.0
H34C C34B H34D 108.4
C36B C35B C40B 120.0
C36B C35B C34B 119.9(6)
C40B C35B C34B 119.7(6)
C37B C36B C35B 120.0
C37B C36B H36B 120.0
C35B C36B H36B 120.0
C38B C37B C36B 120.0
C38B C37B H37B 120.0
C36B C37B H37B 120.0
C37B C38B C39B 120.0
C37B C38B H38B 120.0
C39B C38B H38B 120.0
C38B C39B C40B 120.0
C38B C39B H39B 120.0
C40B C39B H39B 120.0
C39B C40B C35B 120.0
C39B C40B H40B 120.0
C35B C40B H40B 120.0
C35" C34" C5B 119(2)
C35" C34" H34E 107.5
C5B C34" H34E 107.5
C35" C34" H34F 107.5
C5B C34" H34F 107.5
H34E C34" H34F 107.0
C36" C35" C40" 120.0
C36" C35" C34" 119.9(6)
C40" C35" C34" 120.1(6)
C37" C36" C35" 120.0
C37" C36" H36C 120.0
C35" C36" H36C 120.0
C38" C37" C36" 120.0
C38" C37" H37C 120.0
C36" C37" H37C 120.0
C39" C38" C37" 120.0
C39" C38" H38C 120.0
C37" C38" H38C 120.0
C38" C39" C40" 120.0
C38" C39" H39C 120.0
C40" C39" H39C 120.0
C39" C40" C35" 120.0
C39" C40" H40C 120.0
C35" C40" H40C 120.0
C35+ C34+ C5B 118.4(18)
C35+ C34+ H34G 107.7
C5B C34+ H34G 107.7
C35+ C34+ H34H 107.7
C5B C34+ H34H 107.7
H34G C34+ H34H 107.1
C36+ C35+ C40+ 120.0
C36+ C35+ C34+ 125(2)
C40+ C35+ C34+ 115(2)
C37+ C36+ C35+ 120.0
C37+ C36+ H36D 120.0
C35+ C36+ H36D 120.0
C36+ C37+ C38+ 120.0
C36+ C37+ H37D 120.0
C38+ C37+ H37D 120.0
C39+ C38+ C37+ 120.0
C39+ C38+ H38D 120.0
C37+ C38+ H38D 120.0
C40+ C39+ C38+ 120.0
C40+ C39+ H39D 120.0
C38+ C39+ H39D 120.0
C39+ C40+ C35+ 120.0
C39+ C40+ H40D 120.0
C35+ C40+ H40D 120.0
C41B O1B C42B 112.8(8)
C41B O1B Yb1B 124.1(7)
C42B O1B Yb1B 114.2(6)
C44B O2B C43B 114.7(8)
C44B O2B Yb1B 127.7(6)
C43B O2B Yb1B 116.6(6)
O1B C41B H41D 109.5
O1B C41B H41E 109.5
H41D C41B H41E 109.5
O1B C41B H41F 109.5
H41D C41B H41F 109.5
H41E C41B H41F 109.5
O1B C42B C43B 110.5(9)
O1B C42B H42E 109.6
C43B C42B H42E 109.6
O1B C42B H42F 109.6
C43B C42B H42F 109.6
H42E C42B H42F 108.1
O2B C43B C42B 110.5(9)
O2B C43B H43E 109.6
C42B C43B H43E 109.6
O2B C43B H43F 109.6
C42B C43B H43F 109.6
H43E C43B H43F 108.1
O2B C44B H44D 109.5
O2B C44B H44E 109.5
H44D C44B H44E 109.5
O2B C44B H44F 109.5
H44D C44B H44F 109.5
H44E C44B H44F 109.5
O1C Yb1C O2C 67.0(2)
O1C Yb1C C5C 134.3(3)
O2C Yb1C C5C 102.0(3)
O1C Yb1C C1C 132.4(4)
O2C Yb1C C1C 131.5(3)
C5C Yb1C C1C 30.0(3)
O1C Yb1C C4C 104.2(2)
O2C Yb1C C4C 84.3(2)
C5C Yb1C C4C 30.7(3)
C1C Yb1C C4C 50.3(3)
O1C Yb1C C2C 101.2(4)
O2C Yb1C C2C 129.9(3)
C5C Yb1C C2C 50.4(4)
C1C Yb1C C2C 31.2(4)
C4C Yb1C C2C 50.1(3)
O1C Yb1C C3C 86.7(3)
O2C Yb1C C3C 100.1(3)
C5C Yb1C C3C 50.4(3)
C1C Yb1C C3C 50.4(4)
C4C Yb1C C3C 30.4(3)
C2C Yb1C C3C 29.9(3)
O1C Yb1C P6 88.98(16)
O2C Yb1C P6 131.13(16)
C5C Yb1C P6 123.7(2)
C1C Yb1C P6 96.4(2)
C4C Yb1C P6 144.21(19)
C2C Yb1C P6 95.1(2)
C3C Yb1C P6 121.1(2)
O1C Yb1C P2 127.69(17)
O2C Yb1C P2 90.86(16)
C5C Yb1C P2 95.2(2)
C1C Yb1C P2 98.3(3)
C4C Yb1C P2 120.72(18)
C2C Yb1C P2 127.3(4)
C3C Yb1C P2 145.3(2)
P6 Yb1C P2 70.53(6)
O1C Yb1C P7 69.48(16)
O2C Yb1C P7 92.96(16)
C5C Yb1C P7 155.5(2)
C1C Yb1C P7 133.9(2)
C4C Yb1C P7 173.66(18)
C2C Yb1C P7 129.9(2)
C3C Yb1C P7 145.7(2)
P6 Yb1C P7 38.17(6)
P2 Yb1C P7 64.95(5)
C5C C1C C2C 107.7(9)
C5C C1C C6C 140.6(15)
C2C C1C C6C 111.7(13)
C5C C1C C6\^ 109.3(14)
C2C C1C C6\^ 142.9(14)
C5C C1C Yb1C 74.8(6)
C2C C1C Yb1C 74.9(6)
C6C C1C Yb1C 115.0(7)
C6\^ C1C Yb1C 112.9(9)
C3C C2C C1C 107.6(9)
C3C C2C C13\^ 147.7(16)
C1C C2C C13\^ 104.5(14)
C3C C2C C13C 114.3(13)
C1C C2C C13C 137.8(13)
C3C C2C Yb1C 75.3(5)
C1C C2C Yb1C 73.8(6)
C13\^ C2C Yb1C 117.7(8)
C13C C2C Yb1C 111.8(7)
C2C C3C C4C 108.5(10)
C2C C3C C20C 126.5(11)
C4C C3C C20C 125.0(10)
C2C C3C Yb1C 74.8(6)
C4C C3C Yb1C 74.2(5)
C20C C3C Yb1C 115.8(7)
C3C C4C C5C 107.6(9)
C3C C4C C27C 125.3(9)
C5C C4C C27C 127.0(9)
C3C C4C Yb1C 75.3(5)
C5C C4C Yb1C 74.2(5)
C27C C4C Yb1C 114.4(6)
C1C C5C C4C 108.6(10)
C1C C5C C34C 113.8(15)
C4C C5C C34C 137.0(15)
C1C C5C C34\^ 133.8(12)
C4C C5C C34\^ 117.1(11)
C1C C5C Yb1C 75.2(6)
C4C C5C Yb1C 75.1(5)
C34C C5C Yb1C 122.2(10)
C34\^ C5C Yb1C 109.3(9)
C7C C6C C1C 112.7(10)
C7C C6C H6CA 109.0
C1C C6C H6CA 109.0
C7C C6C H6CB 109.0
C1C C6C H6CB 109.0
H6CA C6C H6CB 107.8
C8C C7C C12C 120.0
C8C C7C C6C 120.7(11)
C12C C7C C6C 119.2(11)
C9C C8C C7C 120.0
C9C C8C H8CA 120.0
C7C C8C H8CA 120.0
C10C C9C C8C 120.0
C10C C9C H9CA 120.0
C8C C9C H9CA 120.0
C9C C10C C11C 120.0
C9C C10C H10C 120.0
C11C C10C H10C 120.0
C12C C11C C10C 120.0
C12C C11C H11C 120.0
C10C C11C H11C 120.0
C11C C12C C7C 120.0
C11C C12C H12C 120.0
C7C C12C H12C 120.0
C7\^ C6\^ C1C 122.8(14)
C7\^ C6\^ H6\^A 106.6
C1C C6\^ H6\^A 106.6
C7\^ C6\^ H6\^B 106.6
C1C C6\^ H6\^B 106.6
H6\^A C6\^ H6\^B 106.6
C8\^ C7\^ C12\^ 120.0
C8\^ C7\^ C6\^ 117.3(12)
C12\^ C7\^ C6\^ 122.7(12)
C7\^ C8\^ C9\^ 120.0
C7\^ C8\^ H8\^A 120.0
C9\^ C8\^ H8\^A 120.0
C10\^ C9\^ C8\^ 120.0
C10\^ C9\^ H9\^A 120.0
C8\^ C9\^ H9\^A 120.0
C9\^ C10\^ C11\^ 120.0
C9\^ C10\^ H10D 120.0
C11\^ C10\^ H10D 120.0
C12\^ C11\^ C10\^ 120.0
C12\^ C11\^ H11D 120.0
C10\^ C11\^ H11D 120.0
C11\^ C12\^ C7\^ 120.0
C11\^ C12\^ H12D 120.0
C7\^ C12\^ H12D 120.0
C14C C13C C2C 113.1(11)
C14C C13C H13E 109.0
C2C C13C H13E 109.0
C14C C13C H13F 109.0
C2C C13C H13F 109.0
H13E C13C H13F 107.8
C15C C14C C19C 120.0
C15C C14C C13C 121.3(10)
C19C C14C C13C 118.7(10)
C16C C15C C14C 120.0
C16C C15C H15C 120.0
C14C C15C H15C 120.0
C15C C16C C17C 120.0
C15C C16C H16C 120.0
C17C C16C H16C 120.0
C16C C17C C18C 120.0
C16C C17C H17C 120.0
C18C C17C H17C 120.0
C19C C18C C17C 120.0
C19C C18C H18C 120.0
C17C C18C H18C 120.0
C18C C19C C14C 120.0
C18C C19C H19C 120.0
C14C C19C H19C 120.0
C14\^ C13\^ C2C 114.5(14)
C14\^ C13\^ H13G 108.6
C2C C13\^ H13G 108.6
C14\^ C13\^ H13H 108.6
C2C C13\^ H13H 108.6
H13G C13\^ H13H 107.6
C15\^ C14\^ C19\^ 120.0
C15\^ C14\^ C13\^ 118.9(14)
C19\^ C14\^ C13\^ 120.9(14)
C14\^ C15\^ C16\^ 120.0
C14\^ C15\^ H15D 120.0
C16\^ C15\^ H15D 120.0
C15\^ C16\^ C17\^ 120.0
C15\^ C16\^ H16D 120.0
C17\^ C16\^ H16D 120.0
C18\^ C17\^ C16\^ 120.0
C18\^ C17\^ H17D 120.0
C16\^ C17\^ H17D 120.0
C17\^ C18\^ C19\^ 120.0
C17\^ C18\^ H18D 120.0
C19\^ C18\^ H18D 120.0
C18\^ C19\^ C14\^ 120.0
C18\^ C19\^ H19D 120.0
C14\^ C19\^ H19D 120.0
C3C C20C C21C 116.6(10)
C3C C20C H20G 108.1
C21C C20C H20G 108.1
C3C C20C H20H 108.1
C21C C20C H20H 108.1
H20G C20C H20H 107.3
C22C C21C C26C 120.0
C22C C21C C20C 121.1(6)
C26C C21C C20C 118.9(6)
C21C C22C C23C 120.0
C21C C22C H22D 120.0
C23C C22C H22D 120.0
C22C C23C C24C 120.0
C22C C23C H23D 120.0
C24C C23C H23D 120.0
C25C C24C C23C 120.0
C25C C24C H24D 120.0
C23C C24C H24D 120.0
C26C C25C C24C 120.0
C26C C25C H25D 120.0
C24C C25C H25D 120.0
C25C C26C C21C 120.0
C25C C26C H26D 120.0
C21C C26C H26D 120.0
C4C C27C C28C 116.7(7)
C4C C27C H27E 108.1
C28C C27C H27E 108.1
C4C C27C H27F 108.1
C28C C27C H27F 108.1
H27E C27C H27F 107.3
C29C C28C C33C 120.0
C29C C28C C27C 120.2(6)
C33C C28C C27C 119.8(6)
C30C C29C C28C 120.0
C30C C29C H29C 120.0
C28C C29C H29C 120.0
C31C C30C C29C 120.0
C31C C30C H30C 120.0
C29C C30C H30C 120.0
C30C C31C C32C 120.0
C30C C31C H31C 120.0
C32C C31C H31C 120.0
C33C C32C C31C 120.0
C33C C32C H32C 120.0
C31C C32C H32C 120.0
C32C C33C C28C 120.0
C32C C33C H33C 120.0
C28C C33C H33C 120.0
C5C C34C C35C 116.9(15)
C5C C34C H34I 108.1
C35C C34C H34I 108.1
C5C C34C H34J 108.1
C35C C34C H34J 108.1
H34I C34C H34J 107.3
C36C C35C C40C 120.0
C36C C35C C34C 117.5(14)
C40C C35C C34C 121.7(14)
C37C C36C C35C 120.0
C37C C36C H36E 120.0
C35C C36C H36E 120.0
C36C C37C C38C 120.0
C36C C37C H37E 120.0
C38C C37C H37E 120.0
C39C C38C C37C 120.0
C39C C38C H38E 120.0
C37C C38C H38E 120.0
C40C C39C C38C 120.0
C40C C39C H39E 120.0
C38C C39C H39E 120.0
C39C C40C C35C 120.0
C39C C40C H40E 120.0
C35C C40C H40E 120.0
C5C C34\^ C35\^ 127.9(13)
C5C C34\^ H34K 105.3
C35\^ C34\^ H34K 105.3
C5C C34\^ H34L 105.3
C35\^ C34\^ H34L 105.3
H34K C34\^ H34L 106.0
C36\^ C35\^ C40\^ 120.0
C36\^ C35\^ C34\^ 112.0(13)
C40\^ C35\^ C34\^ 127.0(13)
C37\^ C36\^ C35\^ 120.0
C37\^ C36\^ H36F 120.0
C35\^ C36\^ H36F 120.0
C38\^ C37\^ C36\^ 120.0
C38\^ C37\^ H37F 120.0
C36\^ C37\^ H37F 120.0
C37\^ C38\^ C39\^ 120.0
C37\^ C38\^ H38F 120.0
C39\^ C38\^ H38F 120.0
C40\^ C39\^ C38\^ 120.0
C40\^ C39\^ H39F 120.0
C38\^ C39\^ H39F 120.0
C39\^ C40\^ C35\^ 120.0
C39\^ C40\^ H40F 120.0
C35\^ C40\^ H40F 120.0
C41C O1C C42C 116.0(8)
C41C O1C Yb1C 125.9(6)
C42C O1C Yb1C 117.6(6)
C43C O2C C44C 112.7(8)
C43C O2C Yb1C 115.9(6)
C44C O2C Yb1C 121.9(6)
O1C C41C H41G 109.5
O1C C41C H41H 109.5
H41G C41C H41H 109.5
O1C C41C H41I 109.5
H41G C41C H41I 109.5
H41H C41C H41I 109.5
O1C C42C C43C 110.2(8)
O1C C42C H42G 109.6
C43C C42C H42G 109.6
O1C C42C H42H 109.6
C43C C42C H42H 109.6
H42G C42C H42H 108.1
O2C C43C C42C 110.5(9)
O2C C43C H43G 109.6
C42C C43C H43G 109.6
O2C C43C H43H 109.6
C42C C43C H43H 109.6
H43G C43C H43H 108.1
O2C C44C H44G 109.5
O2C C44C H44H 109.5
H44G C44C H44H 109.5
O2C C44C H44I 109.5
H44G C44C H44I 109.5
H44H C44C H44I 109.5
C2S C1S H1SA 109.5
C2S C1S H1SB 109.5
H1SA C1S H1SB 109.5
C2S C1S H1SC 109.5
H1SA C1S H1SC 109.5
H1SB C1S H1SC 109.5
C5S C1$ H1$A 109.5
C5S C1$ H1$B 109.5
H1$A C1$ H1$B 109.5
C5S C1$ H1$C 109.5
H1$A C1$ H1$C 109.5
H1$B C1$ H1$C 109.5
C3S C2S C7S 120.0
C3S C2S C1S 123.5(9)
C7S C2S C1S 116.5(9)
C3S C2S H2SA 120.0
C7S C2S H2SA 120.0
C4S C3S C2S 120.0
C4S C3S H3SA 120.0
C2S C3S H3SA 120.0
C5S C4S C3S 120.0
C5S C4S H4SA 120.0
C3S C4S H4SA 120.0
C6S C5S C4S 120.0
C6S C5S C1$ 120.7(12)
C4S C5S C1$ 119.3(12)
C6S C5S H5SA 120.0
C4S C5S H5SA 120.0
C5S C6S C7S 120.0
C5S C6S H6SA 120.0
C7S C6S H6SA 120.0
C6S C7S C2S 120.0
C6S C7S H7SA 120.0
C2S C7S H7SA 120.0
C9S C8S H8SA 109.5
C9S C8S H8SB 109.5
H8SA C8S H8SB 109.5
C9S C8S H8SC 109.5
H8SA C8S H8SC 109.5
H8SB C8S H8SC 109.5
C10S C9S C14S 120.0
C10S C9S C8S 119.1(12)
C14S C9S C8S 120.9(12)
C11S C10S C9S 120.0
C11S C10S H10E 120.0
C9S C10S H10E 120.0
C10S C11S C12S 120.0
C10S C11S H11E 120.0
C12S C11S H11E 120.0
C13S C12S C11S 120.0
C13S C12S H12E 120.0
C11S C12S H12E 120.0
C14S C13S C12S 120.0
C14S C13S H13I 120.0
C12S C13S H13I 120.0
C13S C14S C9S 120.0
C13S C14S H14A 120.0
C9S C14S H14A 120.0
C16S C15S H15E 109.5
C16S C15S H15F 109.5
H15E C15S H15F 109.5
C16S C15S H15G 109.5
H15E C15S H15G 109.5
H15F C15S H15G 109.5
C17S C16S C21S 120.0
C17S C16S C15S 122.5(12)
C21S C16S C15S 117.5(12)
C18S C17S C16S 120.0
C18S C17S H17E 120.0
C16S C17S H17E 120.0
C17S C18S C19S 120.0
C17S C18S H18E 120.0
C19S C18S H18E 120.0
C20S C19S C18S 120.0
C20S C19S H19E 120.0
C18S C19S H19E 120.0
C21S C20S C19S 120.0
C21S C20S H20I 120.0
C19S C20S H20I 120.0
C20S C21S C16S 120.0
C20S C21S H21A 120.0
C16S C21S H21A 120.0

loop_
_geom_bond_atom_site_label_1
_geom_bond_atom_site_label_2
_geom_bond_distance
P1 P2 2.195(3)
P1 P4 2.197(3)
P1 P6 2.201(3)
P1 Yb1A 3.513(2)
P2 P3 2.180(3)
P2 Yb1A 2.936(2)
P2 Yb1C 2.961(2)
P3 P5 2.246(3)
P3 P7 2.246(3)
P4 P5 2.180(3)
P4 Yb1A 2.942(2)
P4 Yb1B 2.953(2)
P5 P7 2.257(3)
P5 Yb1B 3.457(2)
P6 P7 2.182(3)
P6 Yb1B 2.892(2)
P6 Yb1C 2.910(2)
P7 Yb1B 3.410(2)
P7 Yb1C 3.523(2)
Yb1A O2A 2.438(5)
Yb1A O1A 2.498(6)
Yb1A C4A 2.685(8)
Yb1A C3A 2.689(8)
Yb1A C2A 2.703(8)
Yb1A C5A 2.721(8)
Yb1A C1A 2.729(8)
C1A C5A 1.417(11)
C1A C2A 1.417(11)
C1A C6A 1.524(11)
C2A C3A 1.411(12)
C2A C13A 1.532(11)
C3A C4A 1.443(11)
C3A C20A 1.500(12)
C4A C5A 1.411(12)
C4A C27A 1.524(11)
C5A C34A 1.504(11)
C6A C7A 1.536(10)
C6A H6AA 0.9900
C6A H6AB 0.9900
C7A C8A 1.3900
C7A C12A 1.3900
C8A C9A 1.3900
C8A H8AA 0.9500
C9A C10A 1.3900
C9A H9AA 0.9500
C10A C11A 1.3900
C10A H10A 0.9500
C11A C12A 1.3900
C11A H11A 0.9500
C12A H12A 0.9500
C13A C14A 1.519(9)
C13A H13A 0.9900
C13A H13B 0.9900
C14A C15A 1.3900
C14A C19A 1.3900
C15A C16A 1.3900
C15A H15A 0.9500
C16A C17A 1.3900
C16A H16A 0.9500
C17A C18A 1.3900
C17A H17A 0.9500
C18A C19A 1.3900
C18A H18A 0.9500
C19A H19A 0.9500
C20A C21' 1.527(10)
C20A C21A 1.551(14)
C20A H20A 0.9900
C20A H20B 0.9900
C20A H20C 0.9900
C20A H20D 0.9900
C21A C22A 1.3900
C21A C26A 1.3900
C22A C23A 1.3900
C22A H22A 0.9500
C23A C24A 1.3900
C23A H23A 0.9500
C24A C25A 1.3900
C24A H24A 0.9500
C25A C26A 1.3900
C25A H25A 0.9500
C26A H26A 0.9500
C21' C22' 1.3900
C21' C26' 1.3900
C22' C23' 1.3900
C22' H22B 0.9500
C23' C24' 1.3900
C23' H23B 0.9500
C24' C25' 1.3900
C24' H24B 0.9500
C25' C26' 1.3900
C25' H25B 0.9500
C26' H26B 0.9500
C27A C28A 1.528(9)
C27A H27A 0.9900
C27A H27B 0.9900
C28A C29A 1.3900
C28A C33A 1.3900
C29A C30A 1.3900
C29A H29A 0.9500
C30A C31A 1.3900
C30A H30A 0.9500
C31A C32A 1.3900
C31A H31A 0.9500
C32A C33A 1.3900
C32A H32A 0.9500
C33A H33A 0.9500
C34A C35A 1.547(9)
C34A H34A 0.9900
C34A H34B 0.9900
C35A C36A 1.3900
C35A C40A 1.3900
C36A C37A 1.3900
C36A H36A 0.9500
C37A C38A 1.3900
C37A H37A 0.9500
C38A C39A 1.3900
C38A H38A 0.9500
C39A C40A 1.3900
C39A H39A 0.9500
C40A H40A 0.9500
O1A C42A 1.382(12)
O1A C41A 1.403(10)
O2A C44A 1.423(9)
O2A C43A 1.429(13)
O2A C43' 1.436(13)
C41A H41A 0.9800
C41A H41B 0.9800
C41A H41C 0.9800
C42A C43' 1.421(14)
C42A C43A 1.430(14)
C42A H42A 0.9900
C42A H42B 0.9900
C42A H42C 0.9900
C42A H42D 0.9900
C43A H43A 0.9900
C43A H43B 0.9900
C43' H43C 0.9900
C43' H43D 0.9900
C44A H44A 0.9800
C44A H44B 0.9800
C44A H44C 0.9800
Yb1B O2B 2.443(6)
Yb1B O1B 2.472(6)
Yb1B C3B 2.650(9)
Yb1B C2B 2.676(8)
Yb1B C4B 2.684(9)
Yb1B C1B 2.702(9)
Yb1B C5B 2.708(9)
C1B C2B 1.393(14)
C1B C5B 1.426(14)
C1B C6B 1.506(14)
C2B C3B 1.435(12)
C2B C13B 1.532(13)
C3B C4B 1.391(13)
C3B C20B 1.512(14)
C4B C5B 1.403(14)
C4B C27B 1.516(13)
C5B C34B 1.59(2)
C5B C34" 1.60(2)
C5B C34+ 1.596(19)
C6B C7B 1.516(12)
C6B H6BA 0.9900
C6B H6BB 0.9900
C7B C8B 1.3900
C7B C12B 1.3900
C8B C9B 1.3900
C8B H8BA 0.9500
C9B C10B 1.3900
C9B H9BA 0.9500
C10B C11B 1.3900
C10B H10B 0.9500
C11B C12B 1.3900
C11B H11B 0.9500
C12B H12B 0.9500
C13B C14B 1.548(11)
C13B H13C 0.9900
C13B H13D 0.9900
C14B C15B 1.3900
C14B C19B 1.3900
C15B C16B 1.3900
C15B H15B 0.9500
C16B C17B 1.3900
C16B H16B 0.9500
C17B C18B 1.3900
C17B H17B 0.9500
C18B C19B 1.3900
C18B H18B 0.9500
C19B H19B 0.9500
C20B C21B 1.532(11)
C20B H20E 0.9900
C20B H20F 0.9900
C21B C22B 1.3900
C21B C26B 1.3900
C22B C23B 1.3900
C22B H22C 0.9500
C23B C24B 1.3900
C23B H23C 0.9500
C24B C25B 1.3900
C24B H24C 0.9500
C25B C26B 1.3900
C25B H25C 0.9500
C26B H26C 0.9500
C27B C28B 1.526(11)
C27B H27C 0.9900
C27B H27D 0.9900
C28B C29B 1.3900
C28B C33B 1.3900
C29B C30B 1.3900
C29B H29B 0.9500
C30B C31B 1.3900
C30B H30B 0.9500
C31B C32B 1.3900
C31B H31B 0.9500
C32B C33B 1.3900
C32B H32B 0.9500
C33B H33B 0.9500
C34B C35B 1.49(2)
C34B H34C 0.9900
C34B H34D 0.9900
C35B C36B 1.3900
C35B C40B 1.3900
C36B C37B 1.3900
C36B H36B 0.9500
C37B C38B 1.3900
C37B H37B 0.9500
C38B C39B 1.3900
C38B H38B 0.9500
C39B C40B 1.3900
C39B H39B 0.9500
C40B H40B 0.9500
C34" C35" 1.49(2)
C34" H34E 0.9900
C34" H34F 0.9900
C35" C36" 1.3900
C35" C40" 1.3900
C36" C37" 1.3900
C36" H36C 0.9500
C37" C38" 1.3900
C37" H37C 0.9500
C38" C39" 1.3900
C38" H38C 0.9500
C39" C40" 1.3900
C39" H39C 0.9500
C40" H40C 0.9500
C34+ C35+ 1.49(2)
C34+ H34G 0.9900
C34+ H34H 0.9900
C35+ C36+ 1.3900
C35+ C40+ 1.3900
C36+ C37+ 1.3900
C36+ H36D 0.9500
C37+ C38+ 1.3900
C37+ H37D 0.9500
C38+ C39+ 1.3900
C38+ H38D 0.9500
C39+ C40+ 1.3900
C39+ H39D 0.9500
C40+ H40D 0.9500
O1B C41B 1.419(13)
O1B C42B 1.434(12)
O2B C44B 1.402(11)
O2B C43B 1.443(11)
C41B H41D 0.9800
C41B H41E 0.9800
C41B H41F 0.9800
C42B C43B 1.459(14)
C42B H42E 0.9900
C42B H42F 0.9900
C43B H43E 0.9900
C43B H43F 0.9900
C44B H44D 0.9800
C44B H44E 0.9800
C44B H44F 0.9800
Yb1C O1C 2.430(6)
Yb1C O2C 2.440(6)
Yb1C C5C 2.670(9)
Yb1C C1C 2.674(10)
Yb1C C4C 2.682(8)
Yb1C C2C 2.689(10)
Yb1C C3C 2.696(9)
C1C C5C 1.383(16)
C1C C2C 1.444(19)
C1C C6C 1.547(16)
C1C C6\^ 1.578(18)
C2C C3C 1.390(16)
C2C C13\^ 1.573(17)
C2C C13C 1.604(16)
C3C C4C 1.412(12)
C3C C20C 1.488(15)
C4C C5C 1.418(12)
C4C C27C 1.493(13)
C5C C34C 1.505(18)
C5C C34\^ 1.531(17)
C6C C7C 1.535(14)
C6C H6CA 0.9900
C6C H6CB 0.9900
C7C C8C 1.3900
C7C C12C 1.3900
C8C C9C 1.3900
C8C H8CA 0.9500
C9C C10C 1.3900
C9C H9CA 0.9500
C10C C11C 1.3900
C10C H10C 0.9500
C11C C12C 1.3900
C11C H11C 0.9500
C12C H12C 0.9500
C6\^ C7\^ 1.547(15)
C6\^ H6\^A 0.9900
C6\^ H6\^B 0.9900
C7\^ C8\^ 1.3900
C7\^ C12\^ 1.3900
C8\^ C9\^ 1.3900
C8\^ H8\^A 0.9500
C9\^ C10\^ 1.3900
C9\^ H9\^A 0.9500
C10\^ C11\^ 1.3900
C10\^ H10D 0.9500
C11\^ C12\^ 1.3900
C11\^ H11D 0.9500
C12\^ H12D 0.9500
C13C C14C 1.526(14)
C13C H13E 0.9900
C13C H13F 0.9900
C14C C15C 1.3900
C14C C19C 1.3900
C15C C16C 1.3900
C15C H15C 0.9500
C16C C17C 1.3900
C16C H16C 0.9500
C17C C18C 1.3900
C17C H17C 0.9500
C18C C19C 1.3900
C18C H18C 0.9500
C19C H19C 0.9500
C13\^ C14\^ 1.524(15)
C13\^ H13G 0.9900
C13\^ H13H 0.9900
C14\^ C15\^ 1.3900
C14\^ C19\^ 1.3900
C15\^ C16\^ 1.3900
C15\^ H15D 0.9500
C16\^ C17\^ 1.3900
C16\^ H16D 0.9500
C17\^ C18\^ 1.3900
C17\^ H17D 0.9500
C18\^ C19\^ 1.3900
C18\^ H18D 0.9500
C19\^ H19D 0.9500
C20C C21C 1.514(11)
C20C H20G 0.9900
C20C H20H 0.9900
C21C C22C 1.3900
C21C C26C 1.3900
C22C C23C 1.3900
C22C H22D 0.9500
C23C C24C 1.3900
C23C H23D 0.9500
C24C C25C 1.3900
C24C H24D 0.9500
C25C C26C 1.3900
C25C H25D 0.9500
C26C H26D 0.9500
C27C C28C 1.545(10)
C27C H27E 0.9900
C27C H27F 0.9900
C28C C29C 1.3900
C28C C33C 1.3900
C29C C30C 1.3900
C29C H29C 0.9500
C30C C31C 1.3900
C30C H30C 0.9500
C31C C32C 1.3900
C31C H31C 0.9500
C32C C33C 1.3900
C32C H32C 0.9500
C33C H33C 0.9500
C34C C35C 1.556(17)
C34C H34I 0.9900
C34C H34J 0.9900
C35C C36C 1.3900
C35C C40C 1.3900
C36C C37C 1.3900
C36C H36E 0.9500
C37C C38C 1.3900
C37C H37E 0.9500
C38C C39C 1.3900
C38C H38E 0.9500
C39C C40C 1.3900
C39C H39E 0.9500
C40C H40E 0.9500
C34\^ C35\^ 1.568(16)
C34\^ H34K 0.9900
C34\^ H34L 0.9900
C35\^ C36\^ 1.3900
C35\^ C40\^ 1.3900
C36\^ C37\^ 1.3900
C36\^ H36F 0.9500
C37\^ C38\^ 1.3900
C37\^ H37F 0.9500
C38\^ C39\^ 1.3900
C38\^ H38F 0.9500
C39\^ C40\^ 1.3900
C39\^ H39F 0.9500
C40\^ H40F 0.9500
O1C C41C 1.417(11)
O1C C42C 1.436(12)
O2C C43C 1.398(11)
O2C C44C 1.414(11)
C41C H41G 0.9800
C41C H41H 0.9800
C41C H41I 0.9800
C42C C43C 1.474(14)
C42C H42G 0.9900
C42C H42H 0.9900
C43C H43G 0.9900
C43C H43H 0.9900
C44C H44G 0.9800
C44C H44H 0.9800
C44C H44I 0.9800
C1S C2S 1.707(19)
C1S H1SA 0.9800
C1S H1SB 0.9800
C1S H1SC 0.9800
C1$ C5S 1.702(19)
C1$ H1$A 0.9800
C1$ H1$B 0.9800
C1$ H1$C 0.9800
C2S C3S 1.3900
C2S C7S 1.3900
C2S H2SA 0.9500
C3S C4S 1.3900
C3S H3SA 0.9500
C4S C5S 1.3900
C4S H4SA 0.9500
C5S C6S 1.3900
C5S H5SA 0.9500
C6S C7S 1.3900
C6S H6SA 0.9500
C7S H7SA 0.9500
C8S C9S 1.684(19)
C8S H8SA 0.9800
C8S H8SB 0.9800
C8S H8SC 0.9800
C9S C10S 1.3900
C9S C14S 1.3900
C10S C11S 1.3900
C10S H10E 0.9500
C11S C12S 1.3900
C11S H11E 0.9500
C12S C13S 1.3900
C12S H12E 0.9500
C13S C14S 1.3900
C13S H13I 0.9500
C14S H14A 0.9500
C15S C16S 1.672(19)
C15S H15E 0.9800
C15S H15F 0.9800
C15S H15G 0.9800
C16S C17S 1.3900
C16S C21S 1.3900
C17S C18S 1.3900
C17S H17E 0.9500
C18S C19S 1.3900
C18S H18E 0.9500
C19S C20S 1.3900
C19S H19E 0.9500
C20S C21S 1.3900
C20S H20I 0.9500
C21S H21A 0.9500
